data_4503540
loop_
_publ_author_name
'Xue, Sijia'
'Xiang, Changsheng'
'Wei, Yongge'
'Tao, Zhenwei'
'Chai, An'
'Bian, Wangdong'
'Xu, Zhu'

_publ_section_title
;
 Synthesis, Crystal Structure, Spectroscopic, and Herbicidal Activity
 Studies of a Series of Designed Fluoro-Functionalized Phenylimido
 Derivatives of Hexametalate Cluster
;
_journal_issue 7
_journal_name_full 'Crystal Growth &amp; Design'
_journal_page_first 2437
_journal_paper_doi 10.1021/cg8000174
_journal_volume 8
_journal_year 2008
_chemical_formula_sum 'C39 H78 F Mo6 N3 O18'
_chemical_formula_weight 1471.68
_chemical_name_systematic
; 
 ? 
;
_space_group_IT_number 14
_symmetry_cell_setting monoclinic
_symmetry_space_group_name_Hall '-P 2ybc'
_symmetry_space_group_name_H-M 'P 1 21/c 1'
_atom_sites_solution_hydrogens geom
_atom_sites_solution_primary direct
_atom_sites_solution_secondary difmap
_audit_creation_method SHELXL-97
_cell_angle_alpha 90.00
_cell_angle_beta 96.306(3)
_cell_angle_gamma 90.00
_cell_formula_units_Z 8
_cell_length_a 24.886(3)
_cell_length_b 37.785(5)
_cell_length_c 12.2650(16)
_cell_measurement_reflns_used 5177
_cell_measurement_temperature 293(2)
_cell_measurement_theta_max 42.158
_cell_measurement_theta_min 4.442
_cell_volume 11463(3)
_computing_cell_refinement 'Bruker SMART'
_computing_data_collection 'Bruker SMART'
_computing_data_reduction 'Bruker SHELXTL'
_computing_molecular_graphics 'Bruker SHELXTL'
_computing_publication_material 'Bruker SHELXTL'
_computing_structure_refinement 'SHELXL-97 (Sheldrick, 1997)'
_computing_structure_solution 'SHELXS-97 (Sheldrick, 1990)'
_diffrn_ambient_temperature 293(2)
_diffrn_measured_fraction_theta_full 0.998
_diffrn_measured_fraction_theta_max 0.998
_diffrn_measurement_device_type 'CCD area detector'
_diffrn_measurement_method 'phi and omega scans'
_diffrn_radiation_monochromator graphite
_diffrn_radiation_source 'fine-focus sealed tube'
_diffrn_radiation_type MoK\a
_diffrn_radiation_wavelength 0.71073
_diffrn_reflns_av_R_equivalents 0.1278
_diffrn_reflns_av_sigmaI/netI 0.1487
_diffrn_reflns_limit_h_max 24
_diffrn_reflns_limit_h_min -30
_diffrn_reflns_limit_k_max 45
_diffrn_reflns_limit_k_min -45
_diffrn_reflns_limit_l_max 14
_diffrn_reflns_limit_l_min -12
_diffrn_reflns_number 59580
_diffrn_reflns_theta_full 25.50
_diffrn_reflns_theta_max 25.50
_diffrn_reflns_theta_min 1.65
_exptl_absorpt_coefficient_mu 1.339
_exptl_absorpt_correction_T_max 1.00000
_exptl_absorpt_correction_T_min 0.59018
_exptl_absorpt_correction_type empirical
_exptl_crystal_colour red
_exptl_crystal_density_diffrn 1.705
_exptl_crystal_density_method 'not measured'
_exptl_crystal_description prismatic
_exptl_crystal_F_000 5904
_exptl_crystal_size_max 0.506
_exptl_crystal_size_mid 0.415
_exptl_crystal_size_min 0.312
_refine_diff_density_max 1.631
_refine_diff_density_min -0.757
_refine_diff_density_rms 0.166
_refine_ls_extinction_method none
_refine_ls_goodness_of_fit_ref 0.947
_refine_ls_hydrogen_treatment constr
_refine_ls_matrix_type full
_refine_ls_number_parameters 1178
_refine_ls_number_reflns 21288
_refine_ls_number_restraints 52
_refine_ls_restrained_S_all 0.949
_refine_ls_R_factor_all 0.1771
_refine_ls_R_factor_gt 0.0853
_refine_ls_shift/su_max 0.089
_refine_ls_shift/su_mean 0.024
_refine_ls_structure_factor_coef Fsqd
_refine_ls_weighting_details 'calc w=1/[\s^2^(Fo^2^)+(0.0905P)^2^+0.0000P] where P=(Fo^2^+2Fc^2^)/3'
_refine_ls_weighting_scheme calc
_refine_ls_wR_factor_gt 0.1916
_refine_ls_wR_factor_ref 0.2309
_reflns_number_gt 9131
_reflns_number_total 21288
_reflns_threshold_expression >2sigma(I)
_cod_data_source_file cg8000174-file001.cif
_cod_data_source_block cd26386
_cod_depositor_comments
;
The following automatic conversions were performed:

'_symmetry_cell_setting' value 'Monoclinic' changed to 'monoclinic'
according to /home/saulius/struct/CIF-dictionaries/cif_core.dic
dictionary named 'cif_core.dic' version 2.4.1 from 2010-06-29.

Automatic conversion script
Id: cif_fix_values 1715 2011-07-08 13:25:40Z adriana 
;
_cod_original_sg_symbol_H-M P2(1)/c
_cod_database_code 4503540

loop_
_symmetry_equiv_pos_as_xyz
'x, y, z'
'-x, y+1/2, -z+1/2'
'-x, -y, -z'
'x, -y-1/2, z-1/2'

loop_
_atom_site_label
_atom_site_type_symbol
_atom_site_fract_x
_atom_site_fract_y
_atom_site_fract_z
_atom_site_U_iso_or_equiv
_atom_site_adp_type
_atom_site_occupancy
_atom_site_symmetry_multiplicity
_atom_site_calc_flag
_atom_site_refinement_flags
Mo1 Mo 0.21380(4) 0.42647(3) 0.19450(9) 0.0498(3) Uani 1 1 d .
Mo2 Mo 0.11606(5) 0.33411(3) 0.03706(9) 0.0548(3) Uani 1 1 d .
Mo3 Mo 0.10796(4) 0.38439(3) 0.25257(8) 0.0476(3) Uani 1 1 d .
Mo4 Mo 0.22392(5) 0.37754(3) -0.01896(9) 0.0593(4) Uani 1 1 d .
Mo5 Mo 0.22083(5) 0.34159(3) 0.22413(10) 0.0594(3) Uani 1 1 d .
Mo6 Mo 0.11102(4) 0.42040(3) 0.00838(9) 0.0561(3) Uani 1 1 d .
Mo7 Mo 0.28510(4) 0.57450(3) 0.74096(9) 0.0503(3) Uani 1 1 d .
Mo8 Mo 0.39067(5) 0.66262(3) 0.90405(10) 0.0618(4) Uani 1 1 d .
Mo9 Mo 0.27586(4) 0.62570(3) 0.94932(9) 0.0565(3) Uani 1 1 d .
Mo10 Mo 0.39788(5) 0.61020(3) 0.69208(10) 0.0614(4) Uani 1 1 d .
Mo11 Mo 0.38445(5) 0.57675(3) 0.93617(10) 0.0633(4) Uani 1 1 d .
Mo12 Mo 0.28982(5) 0.65905(3) 0.70659(10) 0.0617(4) Uani 1 1 d .
N1 N 0.2520(4) 0.4616(3) 0.2514(8) 0.059(3) Uani 1 1 d .
N2 N 0.2436(4) 0.5411(3) 0.6844(8) 0.058(3) Uani 1 1 d .
N3 N 0.3388(5) 0.6944(4) 0.3065(10) 0.082(4) Uani 1 1 d .
N4 N 0.1420(6) 0.3121(3) 0.6204(10) 0.082(4) Uani 1 1 d .
N5 N 0.5810(7) 0.5946(6) 0.9223(17) 0.128(19) Uani 1 1 d D
N6 N 0.0846(5) 0.5993(5) 0.8683(14) 0.115(5) Uani 1 1 d .
O1 O 0.1664(3) 0.38158(17) 0.1173(5) 0.0341(17) Uani 1 1 d .
O2 O 0.1570(3) 0.4222(2) 0.2889(6) 0.058(2) Uani 1 1 d .
O3 O 0.0790(3) 0.3464(2) 0.1606(7) 0.059(2) Uani 1 1 d .
O4 O 0.2528(3) 0.4158(2) 0.0677(6) 0.057(2) Uani 1 1 d .
O5 O 0.1725(3) 0.3397(2) -0.0536(6) 0.063(2) Uani 1 1 d .
O6 O 0.2493(3) 0.3872(2) 0.2696(6) 0.056(2) Uani 1 1 d .
O7 O 0.1686(3) 0.3119(2) 0.1419(7) 0.063(2) Uani 1 1 d .
O8 O 0.1614(3) 0.3525(2) 0.3133(6) 0.056(2) Uani 1 1 d .
O9 O 0.2566(3) 0.3458(2) 0.0973(7) 0.061(2) Uani 1 1 d .
O10 O 0.1614(3) 0.4504(2) 0.0881(6) 0.054(2) Uani 1 1 d .
O11 O 0.1684(3) 0.4085(2) -0.0824(6) 0.060(2) Uani 1 1 d .
O12 O 0.0742(3) 0.4151(2) 0.1371(7) 0.056(2) Uani 1 1 d .
O13 O 0.0824(3) 0.3738(2) -0.0348(6) 0.057(2) Uani 1 1 d .
O14 O 0.0806(4) 0.2995(2) -0.0203(8) 0.087(3) Uani 1 1 d .
O15 O 0.0644(4) 0.3854(2) 0.3454(7) 0.076(3) Uani 1 1 d .
O16 O 0.2658(4) 0.3737(3) -0.1165(7) 0.089(3) Uani 1 1 d .
O17 O 0.2582(4) 0.3131(3) 0.3039(9) 0.100(4) Uani 1 1 d .
O18 O 0.0722(4) 0.4478(3) -0.0725(8) 0.088(3) Uani 1 1 d .
O19 O 0.3354(3) 0.61773(18) 0.8205(6) 0.0408(19) Uani 1 1 d .
O20 O 0.2442(3) 0.5889(2) 0.8618(7) 0.058(2) Uani 1 1 d .
O21 O 0.3306(3) 0.6608(2) 0.9886(7) 0.062(2) Uani 1 1 d .
O22 O 0.3435(3) 0.5755(2) 0.6505(7) 0.060(2) Uani 1 1 d .
O23 O 0.4293(3) 0.6474(2) 0.7847(7) 0.072(3) Uani 1 1 d .
O24 O 0.4180(3) 0.6215(2) 0.9809(7) 0.067(3) Uani 1 1 d .
O25 O 0.4240(3) 0.5792(2) 0.8124(7) 0.067(2) Uani 1 1 d .
O26 O 0.3262(3) 0.5924(2) 1.0195(6) 0.069(3) Uani 1 1 d .
O27 O 0.3318(3) 0.5489(2) 0.8534(7) 0.065(2) Uani 1 1 d .
O28 O 0.2556(3) 0.6155(2) 0.6615(6) 0.057(2) Uani 1 1 d .
O29 O 0.2501(3) 0.6581(2) 0.8295(8) 0.070(3) Uani 1 1 d .
O30 O 0.3478(3) 0.6445(2) 0.6245(6) 0.064(2) Uani 1 1 d .
O31 O 0.3411(3) 0.6865(2) 0.7932(7) 0.069(3) Uani 1 1 d .
O32 O 0.4289(4) 0.6961(3) 0.9641(8) 0.096(3) Uani 1 1 d .
O33 O 0.2318(4) 0.6329(3) 1.0386(7) 0.079(3) Uani 1 1 d .
O34 O 0.4447(4) 0.6044(3) 0.6016(8) 0.097(4) Uani 1 1 d .
O35 O 0.4189(4) 0.5481(3) 1.0213(9) 0.103(4) Uani 1 1 d .
O36 O 0.2580(4) 0.6891(3) 0.6232(8) 0.091(3) Uani 1 1 d .
F1 F 0.3783(4) 0.5726(3) 0.4011(8) 0.127(4) Uani 1 1 d .
F2 F 0.1073(4) 0.4340(3) 0.5385(8) 0.128(4) Uani 1 1 d .
C1 C 0.2837(5) 0.4908(3) 0.2874(11) 0.055(3) Uani 1 1 d .
C2 C 0.3043(6) 0.4923(4) 0.3962(11) 0.073(4) Uani 1 1 d .
H2 H 0.2972 0.4740 0.4432 0.088 Uiso 1 1 calc R
C3 C 0.3354(6) 0.5209(4) 0.4367(12) 0.089(5) Uani 1 1 d .
H3 H 0.3479 0.5233 0.5107 0.107 Uiso 1 1 calc R
C4 C 0.3461(7) 0.5447(4) 0.3612(12) 0.087(5) Uani 1 1 d .
C5 C 0.3292(6) 0.5442(4) 0.2557(12) 0.088(5) Uani 1 1 d .
H5 H 0.3385 0.5623 0.2098 0.105 Uiso 1 1 calc R
C6 C 0.2969(5) 0.5161(3) 0.2142(11) 0.059(4) Uani 1 1 d .
C7 C 0.2758(7) 0.5140(4) 0.0916(12) 0.104(6) Uani 1 1 d .
H7A H 0.3050 0.5078 0.0501 0.126 Uiso 1 1 calc R
H7B H 0.2613 0.5365 0.0674 0.126 Uiso 1 1 calc R
H7C H 0.2480 0.4963 0.0809 0.126 Uiso 1 1 calc R
C8 C 0.2100(5) 0.5133(3) 0.6494(11) 0.052(3) Uani 1 1 d .
C9 C 0.1921(5) 0.5105(4) 0.5378(10) 0.067(4) Uani 1 1 d .
H9 H 0.2032 0.5269 0.4885 0.081 Uiso 1 1 calc R
C10 C 0.1582(6) 0.4834(4) 0.5009(12) 0.092(5) Uani 1 1 d .
H10 H 0.1459 0.4812 0.4269 0.110 Uiso 1 1 calc R
C11 C 0.1430(7) 0.4595(4) 0.5765(14) 0.086(5) Uani 1 1 d .
C12 C 0.1573(6) 0.4630(4) 0.6868(12) 0.080(5) Uani 1 1 d .
H12 H 0.1440 0.4473 0.7357 0.096 Uiso 1 1 calc R
C13 C 0.1924(5) 0.4905(3) 0.7258(10) 0.052(3) Uani 1 1 d .
C14 C 0.2081(6) 0.4954(4) 0.8451(11) 0.082(5) Uani 1 1 d .
H14A H 0.2402 0.5096 0.8562 0.122 Uiso 1 1 calc R
H14B H 0.2149 0.4727 0.8791 0.122 Uiso 1 1 calc R
H14C H 0.1793 0.5069 0.8772 0.122 Uiso 1 1 calc R
C15 C 0.2956(6) 0.6690(4) 0.2595(12) 0.102(6) Uani 1 1 d D
H15A H 0.3102 0.6538 0.2063 0.122 Uiso 1 1 calc R
H15B H 0.2658 0.6823 0.2215 0.122 Uiso 1 1 calc R
C16 C 0.2739(7) 0.6458(4) 0.3493(12) 0.104(6) Uani 1 1 d D
H16A H 0.3023 0.6299 0.3800 0.125 Uiso 1 1 calc R
H16B H 0.2640 0.6608 0.4080 0.125 Uiso 1 1 calc R
C17 C 0.2248(8) 0.6241(5) 0.3032(15) 0.122(8) Uani 1 1 d D
H17A H 0.1957 0.6400 0.2761 0.130 Uiso 1 1 calc R
H17B H 0.2341 0.6100 0.2420 0.130 Uiso 1 1 calc R
C18 C 0.2055(10) 0.5998(7) 0.3903(17) 0.144(14) Uani 1 1 d D
H18A H 0.2325 0.5822 0.4106 0.161 Uiso 1 1 calc R
H18B H 0.1724 0.5885 0.3614 0.161 Uiso 1 1 calc R
H18C H 0.1993 0.6135 0.4537 0.161 Uiso 1 1 calc R
C19 C 0.3527(6) 0.7166(4) 0.2062(12) 0.084(5) Uani 1 1 d D
H19A H 0.3231 0.7327 0.1846 0.101 Uiso 1 1 calc R
H19B H 0.3563 0.7008 0.1451 0.101 Uiso 1 1 calc R
C20 C 0.4061(6) 0.7384(4) 0.2309(11) 0.088(5) Uani 1 1 d D
H20A H 0.4045 0.7526 0.2964 0.105 Uiso 1 1 calc R
H20B H 0.4367 0.7225 0.2434 0.105 Uiso 1 1 calc R
C21 C 0.4128(6) 0.7627(4) 0.1319(12) 0.091(5) Uani 1 1 d D
H21A H 0.4078 0.7489 0.0648 0.109 Uiso 1 1 calc R
H21B H 0.3854 0.7810 0.1273 0.109 Uiso 1 1 calc R
C22 C 0.4688(6) 0.7797(4) 0.1435(14) 0.115(6) Uani 1 1 d D
H22A H 0.4731 0.7943 0.2079 0.142 Uiso 1 1 calc R
H22B H 0.4728 0.7939 0.0800 0.142 Uiso 1 1 calc R
H22C H 0.4959 0.7615 0.1497 0.142 Uiso 1 1 calc R
C23 C 0.3177(6) 0.7190(4) 0.3920(12) 0.090(5) Uani 1 1 d D
H23A H 0.3159 0.7055 0.4587 0.108 Uiso 1 1 calc R
H23B H 0.3442 0.7376 0.4088 0.108 Uiso 1 1 calc R
C24 C 0.2630(6) 0.7365(4) 0.3626(15) 0.108(6) Uani 1 1 d D
H24A H 0.2352 0.7186 0.3484 0.129 Uiso 1 1 calc R
H24B H 0.2637 0.7507 0.2969 0.129 Uiso 1 1 calc R
C25 C 0.2505(7) 0.7599(4) 0.4583(14) 0.107(6) Uani 1 1 d D
H25A H 0.2543 0.7462 0.5257 0.128 Uiso 1 1 calc R
H25B H 0.2760 0.7794 0.4668 0.128 Uiso 1 1 calc R
C26 C 0.1934(7) 0.7743(5) 0.438(2) 0.137(12) Uani 1 1 d D
H26A H 0.1906 0.7896 0.3746 0.150 Uiso 1 1 calc R
H26B H 0.1850 0.7874 0.5005 0.150 Uiso 1 1 calc R
H26C H 0.1684 0.7550 0.4245 0.150 Uiso 1 1 calc R
C27 C 0.3889(6) 0.6749(4) 0.3619(12) 0.090(5) Uani 1 1 d D
H27A H 0.3789 0.6621 0.4250 0.108 Uiso 1 1 calc R
H27B H 0.4161 0.6922 0.3879 0.108 Uiso 1 1 calc R
C28 C 0.4132(7) 0.6489(4) 0.2842(13) 0.101(6) Uani 1 1 d D
H28A H 0.3892 0.6289 0.2681 0.121 Uiso 1 1 calc R
H28B H 0.4186 0.6605 0.2158 0.121 Uiso 1 1 calc R
C29 C 0.4674(7) 0.6363(5) 0.3421(15) 0.124(7) Uani 1 1 d D
H29A H 0.4622 0.6269 0.4138 0.149 Uiso 1 1 calc R
H29B H 0.4923 0.6561 0.3523 0.149 Uiso 1 1 calc R
C30 C 0.4914(10) 0.6071(6) 0.272(2) 0.136(12) Uani 1 1 d D
H30A H 0.4657 0.5883 0.2582 0.155 Uiso 1 1 calc R
H30B H 0.5240 0.5980 0.3113 0.155 Uiso 1 1 calc R
H30C H 0.4994 0.6171 0.2037 0.155 Uiso 1 1 calc R
C31 C 0.1557(7) 0.2918(4) 0.5238(12) 0.091(5) Uani 1 1 d D
H31A H 0.1568 0.3079 0.4626 0.109 Uiso 1 1 calc R
H31B H 0.1271 0.2748 0.5037 0.109 Uiso 1 1 calc R
C32 C 0.2102(7) 0.2717(4) 0.5414(12) 0.100(6) Uani 1 1 d D
H32A H 0.2398 0.2886 0.5517 0.120 Uiso 1 1 calc R
H32B H 0.2113 0.2572 0.6068 0.120 Uiso 1 1 calc R
C33 C 0.2167(8) 0.2486(4) 0.4428(15) 0.129(8) Uani 1 1 d D
H33A H 0.2111 0.2626 0.3763 0.155 Uiso 1 1 calc R
H33B H 0.1899 0.2299 0.4379 0.155 Uiso 1 1 calc R
C34 C 0.2730(8) 0.2326(5) 0.4534(18) 0.145(10) Uani 1 1 d D
H34A H 0.2994 0.2511 0.4530 0.158 Uiso 1 1 calc R
H34B H 0.2761 0.2168 0.3930 0.158 Uiso 1 1 calc R
H34C H 0.2791 0.2196 0.5210 0.158 Uiso 1 1 calc R
C35 C 0.1867(6) 0.3360(4) 0.6668(11) 0.091(5) Uani 1 1 d D
H35A H 0.2170 0.3216 0.6969 0.109 Uiso 1 1 calc R
H35B H 0.1744 0.3495 0.7267 0.109 Uiso 1 1 calc R
C36 C 0.2061(7) 0.3618(5) 0.5833(12) 0.115(7) Uani 1 1 d D
H36A H 0.2097 0.3494 0.5153 0.138 Uiso 1 1 calc R
H36B H 0.1796 0.3804 0.5680 0.138 Uiso 1 1 calc R
C37 C 0.2602(9) 0.3780(6) 0.6266(14) 0.141(13) Uani 1 1 d D
H37A H 0.2590 0.3866 0.7008 0.159 Uiso 1 1 calc R
H37B H 0.2886 0.3604 0.6276 0.159 Uiso 1 1 calc R
C38 C 0.2709(9) 0.4079(5) 0.5516(16) 0.149(11) Uani 1 1 d D
H38A H 0.2372 0.4171 0.5174 0.169 Uiso 1 1 calc R
H38B H 0.2922 0.3995 0.4962 0.169 Uiso 1 1 calc R
H38C H 0.2902 0.4264 0.5932 0.169 Uiso 1 1 calc R
C39 C 0.0933(7) 0.3345(4) 0.5774(12) 0.096(6) Uani 1 1 d D
H39A H 0.1030 0.3493 0.5179 0.115 Uiso 1 1 calc R
H39B H 0.0642 0.3190 0.5482 0.115 Uiso 1 1 calc R
C40 C 0.0734(8) 0.3580(4) 0.6655(13) 0.112(7) Uani 1 1 d D
H40A H 0.0685 0.3442 0.7304 0.135 Uiso 1 1 calc R
H40B H 0.0992 0.3767 0.6858 0.135 Uiso 1 1 calc R
C41 C 0.0198(8) 0.3734(5) 0.6154(17) 0.127(7) Uani 1 1 d D
H41A H 0.0249 0.3848 0.5465 0.152 Uiso 1 1 calc R
H41B H -0.0060 0.3543 0.5999 0.152 Uiso 1 1 calc R
C42 C -0.0031(10) 0.3999(6) 0.6901(17) 0.144(10) Uani 1 1 d D
H42A H 0.0106 0.3951 0.7649 0.161 Uiso 1 1 calc R
H42B H -0.0419 0.3982 0.6821 0.161 Uiso 1 1 calc R
H42C H 0.0073 0.4234 0.6709 0.161 Uiso 1 1 calc R
C43 C 0.1294(6) 0.2866(4) 0.7132(11) 0.093(5) Uani 1 1 d D
H43A H 0.1287 0.3001 0.7803 0.111 Uiso 1 1 calc R
H43B H 0.1585 0.2695 0.7254 0.111 Uiso 1 1 calc R
C44 C 0.0750(6) 0.2665(4) 0.6893(12) 0.092(5) Uani 1 1 d D
H44A H 0.0449 0.2828 0.6901 0.111 Uiso 1 1 calc R
H44B H 0.0728 0.2553 0.6179 0.111 Uiso 1 1 calc R
C45 C 0.0735(7) 0.2390(4) 0.7782(12) 0.103(6) Uani 1 1 d D
H45A H 0.1019 0.2217 0.7734 0.124 Uiso 1 1 calc R
H45B H 0.0789 0.2502 0.8498 0.124 Uiso 1 1 calc R
C46 C 0.0192(6) 0.2213(4) 0.7624(15) 0.126(7) Uani 1 1 d D
H46A H -0.0076 0.2369 0.7866 0.159 Uiso 1 1 calc R
H46B H 0.0204 0.1998 0.8045 0.159 Uiso 1 1 calc R
H46C H 0.0101 0.2159 0.6862 0.159 Uiso 1 1 calc R
C47 C 0.5490(9) 0.5661(6) 0.866(2) 0.148(14) Uani 1 1 d D
H47A H 0.5251 0.5779 0.8099 0.156 Uiso 1 1 calc R
H47B H 0.5259 0.5577 0.9199 0.156 Uiso 1 1 calc R
C48 C 0.5675(8) 0.5321(7) 0.811(2) 0.151(17) Uani 1 1 d D
H48A H 0.5940 0.5205 0.8629 0.165 Uiso 1 1 calc R
H48B H 0.5862 0.5394 0.7494 0.165 Uiso 1 1 calc R
C49 C 0.5249(9) 0.5035(6) 0.7675(18) 0.157(13) Uani 1 1 d D
H49A H 0.5409 0.4800 0.7721 0.166 Uiso 1 1 calc R
H49B H 0.4942 0.5038 0.8097 0.166 Uiso 1 1 calc R
C50 C 0.5083(10) 0.5132(7) 0.6523(19) 0.150(12) Uiso 1 1 d D
H50A H 0.5332 0.5302 0.6287 0.175 Uiso 1 1 calc R
H50B H 0.4727 0.5233 0.6462 0.175 Uiso 1 1 calc R
H50C H 0.5082 0.4925 0.6071 0.175 Uiso 1 1 calc R
C51 C 0.6139(7) 0.6010(6) 0.8250(17) 0.144(10) Uani 1 1 d D
H51A H 0.6270 0.5782 0.8031 0.157 Uiso 1 1 calc R
H51B H 0.6453 0.6149 0.8520 0.157 Uiso 1 1 calc R
C52 C 0.5866(9) 0.6197(7) 0.719(2) 0.152(15) Uani 1 1 d D
H52A H 0.5547 0.6060 0.6935 0.166 Uiso 1 1 calc R
H52B H 0.5738 0.6425 0.7415 0.166 Uiso 1 1 calc R
C53 C 0.6164(15) 0.6266(10) 0.618(3) 0.18(2) Uiso 1 1 d D
C54 C 0.5922(17) 0.6612(11) 0.570(4) 0.17(2) Uiso 1 1 d D
C55 C 0.5686(15) 0.6285(8) 0.983(3) 0.17(3) Uani 1 1 d D
C56 C 0.5637(16) 0.6673(8) 1.025(3) 0.183(18) Uiso 1 1 d D
C57 C 0.575(2) 0.6879(15) 1.135(4) 0.22(3) Uiso 1 1 d D
C58 C 0.584(4) 0.706(3) 1.253(6) 0.23(6) Uiso 0.50 1 d PD
C59 C 0.6275(6) 0.5738(5) 0.9905(17) 0.116(7) Uani 1 1 d D
C60 C 0.6049(7) 0.5538(6) 1.0850(17) 0.143(8) Uani 1 1 d D
H60A H 0.5797 0.5689 1.1181 0.151 Uiso 1 1 calc R
H60B H 0.5853 0.5330 1.0560 0.151 Uiso 1 1 calc R
C61 C 0.6491(7) 0.5426(5) 1.1706(16) 0.123(7) Uani 1 1 d D
H61A H 0.6709 0.5632 1.1933 0.148 Uiso 1 1 calc R
H61B H 0.6722 0.5259 1.1383 0.148 Uiso 1 1 calc R
C62 C 0.6293(8) 0.5258(6) 1.2718(17) 0.145(9) Uani 1 1 d D
H62A H 0.6110 0.5433 1.3109 0.157 Uiso 1 1 calc R
H62B H 0.6596 0.5167 1.3186 0.157 Uiso 1 1 calc R
H62C H 0.6048 0.5069 1.2497 0.157 Uiso 1 1 calc R
C63 C 0.0513(7) 0.6273(5) 0.9241(15) 0.106(6) Uani 1 1 d D
H63A H 0.0334 0.6423 0.8672 0.127 Uiso 1 1 calc R
H63B H 0.0234 0.6150 0.9584 0.127 Uiso 1 1 calc R
C64 C 0.0821(7) 0.6511(6) 1.0105(18) 0.134(9) Uani 1 1 d D
H64A H 0.1057 0.6361 1.0587 0.155 Uiso 1 1 calc R
H64B H 0.1050 0.6666 0.9729 0.155 Uiso 1 1 calc R
C65 C 0.0499(9) 0.6740(7) 1.082(2) 0.157(16) Uani 1 1 d D
H65A H 0.0270 0.6589 1.1212 0.173 Uiso 1 1 calc R
H65B H 0.0266 0.6897 1.0354 0.173 Uiso 1 1 calc R
C66 C 0.0859(12) 0.6963(8) 1.165(3) 0.15(2) Uani 1 1 d D
H66A H 0.0865 0.6859 1.2367 0.163 Uiso 1 1 calc R
H66B H 0.0719 0.7199 1.1664 0.163 Uiso 1 1 calc R
H66C H 0.1220 0.6969 1.1442 0.163 Uiso 1 1 calc R
C67 C 0.1220(6) 0.6214(5) 0.7977(14) 0.119(7) Uani 1 1 d D
H67A H 0.1449 0.6369 0.8455 0.143 Uiso 1 1 calc R
H67B H 0.1451 0.6054 0.7622 0.143 Uiso 1 1 calc R
C68 C 0.0880(7) 0.6438(6) 0.7095(17) 0.146(9) Uani 1 1 d D
H68A H 0.0603 0.6296 0.6685 0.176 Uiso 1 1 calc R
H68B H 0.0711 0.6637 0.7423 0.176 Uiso 1 1 calc R
C69 C 0.1298(10) 0.6563(8) 0.636(2) 0.157(19) Uani 1 1 d D
H69A H 0.1599 0.6674 0.6807 0.179 Uiso 1 1 calc R
H69B H 0.1436 0.6363 0.5987 0.179 Uiso 1 1 calc R
C70 C 0.1044(10) 0.6824(7) 0.554(2) 0.156(13) Uiso 1 1 d D
H70A H 0.0659 0.6792 0.5459 0.179 Uiso 1 1 calc R
H70B H 0.1180 0.6785 0.4848 0.179 Uiso 1 1 calc R
H70C H 0.1131 0.7060 0.5790 0.179 Uiso 1 1 calc R
C71 C 0.0455(7) 0.5774(5) 0.7940(17) 0.138(8) Uani 1 1 d D
H71A H 0.0243 0.5932 0.7436 0.165 Uiso 1 1 calc R
H71B H 0.0209 0.5657 0.8382 0.165 Uiso 1 1 calc R
C72 C 0.0723(8) 0.5492(6) 0.7266(19) 0.145(12) Uani 1 1 d D
H72A H 0.0806 0.5283 0.7713 0.162 Uiso 1 1 calc R
H72B H 0.1058 0.5584 0.7044 0.162 Uiso 1 1 calc R
C73 C 0.0326(11) 0.5390(8) 0.622(2) 0.144(14) Uiso 1 1 d D
H73A H 0.0107 0.5586 0.5912 0.163 Uiso 1 1 calc R
H73B H 0.0503 0.5271 0.5652 0.163 Uiso 1 1 calc R
C74 C 0.0036(11) 0.5147(7) 0.690(2) 0.155(13) Uiso 1 1 d D
H74A H 0.0286 0.4978 0.7254 0.163 Uiso 1 1 calc R
H74B H -0.0243 0.5024 0.6449 0.163 Uiso 1 1 calc R
H74C H -0.0123 0.5280 0.7452 0.163 Uiso 1 1 calc R
C75 C 0.1218(5) 0.5795(5) 0.9492(15) 0.102(6) Uani 1 1 d D
H75A H 0.1457 0.5963 0.9899 0.122 Uiso 1 1 calc R
H75B H 0.1441 0.5641 0.9095 0.122 Uiso 1 1 calc R
C76 C 0.0949(9) 0.5572(6) 1.0308(19) 0.131(12) Uani 1 1 d D
H76A H 0.0705 0.5720 1.0671 0.157 Uiso 1 1 calc R
H76B H 0.0735 0.5388 0.9913 0.157 Uiso 1 1 calc R
C77 C 0.1348(9) 0.5400(6) 1.117(2) 0.142(11) Uani 1 1 d D
H77A H 0.1590 0.5579 1.1505 0.167 Uiso 1 1 calc R
H77B H 0.1563 0.5229 1.0815 0.167 Uiso 1 1 calc R
C78 C 0.1063(12) 0.5216(7) 1.2043(19) 0.150(14) Uani 1 1 d D
H78A H 0.0750 0.5093 1.1704 0.176 Uiso 1 1 calc R
H78B H 0.0953 0.5389 1.2547 0.176 Uiso 1 1 calc R
H78C H 0.1305 0.5050 1.2431 0.176 Uiso 1 1 calc R

loop_
_atom_site_aniso_label
_atom_site_aniso_U_11
_atom_site_aniso_U_22
_atom_site_aniso_U_33
_atom_site_aniso_U_23
_atom_site_aniso_U_13
_atom_site_aniso_U_12
Mo1 0.0527(7) 0.0499(7) 0.0467(7) -0.0058(5) 0.0048(5) -0.0176(5)
Mo2 0.0648(8) 0.0492(7) 0.0523(7) -0.0149(6) 0.0147(6) -0.0192(6)
Mo3 0.0501(7) 0.0576(7) 0.0373(6) -0.0047(5) 0.0151(5) -0.0100(5)
Mo4 0.0636(8) 0.0754(9) 0.0425(7) -0.0077(6) 0.0220(6) -0.0176(6)
Mo5 0.0602(8) 0.0555(8) 0.0624(8) 0.0140(6) 0.0065(6) 0.0040(6)
Mo6 0.0594(7) 0.0556(8) 0.0508(7) 0.0149(6) -0.0048(6) -0.0090(6)
Mo7 0.0558(7) 0.0433(7) 0.0519(7) -0.0067(5) 0.0069(6) -0.0145(5)
Mo8 0.0606(8) 0.0604(8) 0.0650(8) -0.0175(6) 0.0094(6) -0.0217(6)
Mo9 0.0545(7) 0.0697(9) 0.0474(7) -0.0111(6) 0.0153(6) -0.0087(6)
Mo10 0.0575(8) 0.0768(9) 0.0523(8) -0.0117(6) 0.0167(6) -0.0170(6)
Mo11 0.0622(8) 0.0633(8) 0.0624(8) 0.0096(6) -0.0029(6) 0.0026(6)
Mo12 0.0704(8) 0.0491(8) 0.0638(8) 0.0128(6) -0.0005(7) -0.0053(6)
N1 0.061(7) 0.067(8) 0.048(7) -0.009(5) 0.006(5) -0.025(6)
N2 0.075(7) 0.052(7) 0.048(7) -0.003(5) 0.008(6) -0.019(6)
N3 0.099(10) 0.094(10) 0.053(8) -0.012(7) 0.008(7) -0.006(8)
N4 0.133(12) 0.058(8) 0.054(8) -0.001(7) 0.003(8) -0.039(8)
N5 0.10(2) 0.20(4) 0.10(2) 0.10(3) -0.041(17) -0.06(3)
N6 0.045(8) 0.144(15) 0.158(15) -0.039(12) 0.029(10) -0.009(9)
O1 0.039(4) 0.038(4) 0.027(4) 0.000(3) 0.011(3) -0.009(3)
O2 0.060(5) 0.065(6) 0.049(5) -0.017(4) 0.009(4) -0.016(4)
O3 0.064(5) 0.052(5) 0.064(6) -0.015(4) 0.021(5) -0.013(4)
O4 0.062(5) 0.063(6) 0.047(5) -0.010(4) 0.012(4) -0.020(4)
O5 0.069(6) 0.071(6) 0.054(6) -0.027(5) 0.025(5) -0.017(5)
O6 0.053(5) 0.067(6) 0.047(5) -0.001(4) -0.004(4) -0.007(4)
O7 0.066(6) 0.041(5) 0.084(7) 0.003(5) 0.016(5) 0.000(4)
O8 0.067(6) 0.058(6) 0.041(5) 0.016(4) 0.003(4) -0.003(4)
O9 0.066(6) 0.062(6) 0.057(6) -0.010(5) 0.015(5) 0.000(5)
O10 0.055(5) 0.049(5) 0.056(5) 0.016(4) 0.005(4) -0.010(4)
O11 0.066(6) 0.078(6) 0.037(5) 0.005(4) 0.009(4) -0.026(5)
O12 0.054(5) 0.046(5) 0.067(6) 0.005(4) 0.010(4) 0.000(4)
O13 0.067(6) 0.069(6) 0.033(5) -0.001(4) -0.005(4) -0.018(4)
O14 0.103(7) 0.059(6) 0.103(8) -0.042(6) 0.027(6) -0.036(5)
O15 0.080(6) 0.087(7) 0.065(7) -0.008(5) 0.022(5) -0.019(5)
O16 0.079(7) 0.143(10) 0.054(6) -0.024(6) 0.040(5) -0.025(6)
O17 0.087(7) 0.092(8) 0.119(9) 0.049(7) 0.004(7) 0.026(6)
O18 0.089(7) 0.084(8) 0.087(8) 0.034(6) -0.013(6) 0.014(6)
O19 0.046(5) 0.035(4) 0.043(5) -0.002(3) 0.010(4) -0.009(3)
O20 0.058(5) 0.058(6) 0.061(6) 0.000(4) 0.015(4) -0.011(4)
O21 0.068(6) 0.060(6) 0.057(6) -0.019(4) 0.007(5) -0.012(5)
O22 0.068(6) 0.056(6) 0.059(6) -0.015(4) 0.017(5) -0.010(5)
O23 0.072(6) 0.085(7) 0.062(6) -0.016(5) 0.022(5) -0.042(5)
O24 0.057(6) 0.070(7) 0.073(7) 0.002(5) 0.002(5) -0.007(5)
O25 0.062(6) 0.069(6) 0.067(6) -0.006(5) 0.000(5) 0.009(5)
O26 0.085(6) 0.088(7) 0.032(5) 0.017(5) 0.003(4) -0.017(5)
O27 0.077(6) 0.042(5) 0.076(6) 0.002(5) 0.006(5) 0.004(4)
O28 0.064(5) 0.052(6) 0.054(6) 0.006(4) -0.002(4) -0.005(4)
O29 0.055(5) 0.049(6) 0.102(8) -0.006(5) -0.013(5) 0.010(4)
O30 0.081(6) 0.069(6) 0.043(5) 0.004(4) 0.016(5) -0.022(5)
O31 0.082(6) 0.049(6) 0.076(7) 0.004(5) 0.010(5) -0.013(5)
O32 0.101(8) 0.088(8) 0.097(8) -0.020(6) 0.006(6) -0.041(6)
O33 0.084(7) 0.103(8) 0.053(6) -0.014(5) 0.017(5) -0.009(6)
O34 0.092(7) 0.128(9) 0.083(7) -0.032(7) 0.058(6) -0.028(7)
O35 0.105(8) 0.092(8) 0.104(9) 0.030(7) -0.026(7) 0.026(6)
O36 0.106(8) 0.076(7) 0.086(8) 0.040(6) -0.009(6) 0.003(6)
F1 0.187(10) 0.104(8) 0.121(8) -0.026(6) 0.022(7) -0.092(7)
F2 0.178(10) 0.119(9) 0.114(8) -0.012(6) -0.002(7) -0.099(8)
C1 0.060(9) 0.056(9) 0.050(9) -0.008(7) 0.011(7) -0.022(7)
C2 0.092(11) 0.073(10) 0.055(10) 0.001(8) 0.012(8) -0.037(9)
C3 0.120(13) 0.097(13) 0.049(10) -0.020(9) -0.001(9) -0.046(11)
C4 0.141(15) 0.069(11) 0.052(10) -0.023(8) 0.013(10) -0.069(10)
C5 0.132(14) 0.077(11) 0.053(10) 0.000(8) 0.004(10) -0.051(10)
C6 0.059(9) 0.057(9) 0.061(9) -0.002(7) 0.009(7) -0.016(7)
C7 0.138(15) 0.107(14) 0.065(11) 0.003(10) -0.001(11) -0.033(11)
C8 0.049(8) 0.053(8) 0.056(9) -0.009(7) 0.008(7) -0.012(6)
C9 0.097(11) 0.066(10) 0.039(8) 0.005(7) 0.008(8) -0.017(8)
C10 0.117(14) 0.095(13) 0.062(11) -0.017(10) 0.000(10) -0.039(11)
C11 0.114(13) 0.061(11) 0.083(12) -0.013(9) 0.019(11) -0.050(9)
C12 0.110(12) 0.078(11) 0.052(10) 0.012(8) 0.016(9) -0.033(9)
C13 0.057(8) 0.048(8) 0.050(8) -0.008(7) 0.000(7) -0.008(6)
C14 0.087(11) 0.085(12) 0.074(11) 0.006(9) 0.014(9) -0.014(9)
C15 0.104(13) 0.106(14) 0.093(13) -0.040(11) -0.002(10) -0.060(11)
C16 0.152(17) 0.080(13) 0.078(12) -0.002(10) -0.001(12) -0.026(12)
C17 0.147(18) 0.15(2) 0.117(18) -0.005(14) -0.027(14) -0.082(15)
C18 0.15(3) 0.17(3) 0.10(2) 0.02(2) -0.001(19) -0.10(3)
C19 0.092(12) 0.085(12) 0.073(11) 0.010(9) -0.003(9) -0.002(10)
C20 0.106(13) 0.106(14) 0.051(10) -0.012(9) 0.009(9) 0.018(11)
C21 0.123(14) 0.070(11) 0.084(12) 0.003(9) 0.036(11) 0.017(10)
C22 0.120(15) 0.114(16) 0.118(16) -0.027(12) 0.045(13) -0.013(13)
C23 0.117(14) 0.075(12) 0.085(12) -0.023(9) 0.038(11) -0.025(10)
C24 0.090(13) 0.090(14) 0.143(18) 0.003(13) 0.015(13) -0.010(11)
C25 0.128(16) 0.078(13) 0.120(16) 0.008(11) 0.044(13) -0.010(11)
C26 0.125(18) 0.108(18) 0.35(4) 0.038(19) 0.13(2) 0.000(14)
C27 0.109(13) 0.073(12) 0.085(12) 0.010(10) 0.006(11) -0.028(10)
C28 0.117(15) 0.089(13) 0.101(14) -0.023(11) 0.032(12) -0.006(11)
C29 0.099(14) 0.140(19) 0.141(19) 0.040(15) 0.046(14) 0.019(13)
C30 0.23(3) 0.14(2) 0.23(3) 0.02(2) 0.08(2) 0.07(2)
C31 0.127(15) 0.078(12) 0.067(11) 0.005(9) 0.012(11) -0.025(11)
C32 0.161(18) 0.087(13) 0.053(10) -0.002(9) 0.021(11) -0.052(12)
C33 0.17(2) 0.080(14) 0.147(19) -0.002(13) 0.074(17) -0.049(14)
C34 0.19(2) 0.095(17) 0.22(3) -0.006(16) 0.10(2) -0.014(16)
C35 0.122(13) 0.095(13) 0.051(10) 0.006(9) -0.010(9) -0.024(11)
C36 0.150(16) 0.125(16) 0.066(12) 0.020(11) -0.004(11) -0.080(13)
C37 0.27(3) 0.24(3) 0.045(11) 0.054(14) -0.026(15) -0.16(2)
C38 0.22(2) 0.18(2) 0.123(19) 0.025(17) -0.036(18) -0.10(2)
C39 0.161(17) 0.079(12) 0.046(10) -0.001(9) 0.009(11) -0.031(12)
C40 0.18(2) 0.081(14) 0.076(13) 0.002(11) 0.019(14) -0.037(14)
C41 0.15(2) 0.123(19) 0.111(18) -0.009(14) 0.043(16) -0.046(16)
C42 0.23(3) 0.18(3) 0.111(19) 0.028(18) 0.028(19) 0.01(2)
C43 0.148(15) 0.085(12) 0.049(9) 0.008(8) 0.026(10) -0.034(11)
C44 0.134(15) 0.067(11) 0.074(12) -0.008(9) 0.003(10) -0.025(10)
C45 0.162(17) 0.068(11) 0.090(13) -0.019(10) 0.063(12) -0.048(11)
C46 0.168(19) 0.072(13) 0.152(19) 0.011(12) 0.077(16) 0.028(13)
C47 0.21(3) 0.18(3) 0.19(3) 0.02(2) 0.08(2) 0.12(2)
C48 0.109(19) 0.28(4) 0.26(4) 0.05(3) -0.04(2) -0.12(2)
C49 0.20(3) 0.25(3) 0.15(2) 0.08(2) 0.07(2) 0.07(3)
C51 0.091(15) 0.19(2) 0.20(3) 0.035(19) -0.060(17) 0.053(15)
C52 0.105(18) 0.24(3) 0.30(4) 0.07(3) -0.06(2) 0.041(18)
C55 0.20(5) 0.19(4) 0.15(4) 0.09(3) 0.06(4) 0.10(4)
C59 0.059(11) 0.18(2) 0.106(16) 0.032(14) 0.003(11) 0.000(12)
C60 0.102(16) 0.18(2) 0.14(2) 0.013(17) 0.007(16) 0.037(15)
C61 0.125(17) 0.136(19) 0.112(17) -0.004(14) 0.029(15) -0.013(14)
C62 0.17(2) 0.17(2) 0.15(2) -0.018(19) 0.038(19) -0.006(18)
C63 0.081(12) 0.115(16) 0.125(17) -0.013(13) 0.029(12) -0.007(11)
C64 0.090(15) 0.17(2) 0.21(3) -0.04(2) 0.043(16) -0.019(15)
C65 0.16(2) 0.10(3) 0.19(5) -0.03(3) 0.10(3) 0.05(2)
C66 0.19(5) 0.13(4) 0.13(4) -0.08(3) 0.02(3) -0.07(3)
C67 0.060(11) 0.19(2) 0.107(15) -0.011(14) 0.020(11) 0.030(13)
C68 0.075(13) 0.21(3) 0.15(2) 0.034(18) -0.017(14) 0.021(15)
C69 0.10(3) 0.19(5) 0.12(3) 0.11(3) 0.06(2) 0.05(3)
C71 0.078(13) 0.15(2) 0.18(2) -0.064(16) -0.018(13) 0.007(13)
C72 0.126(18) 0.23(3) 0.19(2) -0.11(2) 0.009(17) 0.068(18)
C75 0.036(9) 0.128(16) 0.141(17) -0.010(13) 0.011(10) 0.017(10)
C76 0.19(3) 0.12(2) 0.26(3) 0.04(2) 0.15(3) 0.005(18)
C77 0.23(3) 0.107(19) 0.20(3) 0.054(17) 0.09(2) 0.058(18)
C78 0.18(4) 0.20(3) 0.10(2) 0.03(2) 0.11(3) 0.05(3)

loop_
_atom_type_symbol
_atom_type_description
_atom_type_scat_dispersion_real
_atom_type_scat_dispersion_imag
_atom_type_scat_source
C C 0.0033 0.0016 'International Tables Vol C Tables 4.2.6.8 and 6.1.1.4'
H H 0.0000 0.0000 'International Tables Vol C Tables 4.2.6.8 and 6.1.1.4'
N N 0.0061 0.0033 'International Tables Vol C Tables 4.2.6.8 and 6.1.1.4'
O O 0.0106 0.0060 'International Tables Vol C Tables 4.2.6.8 and 6.1.1.4'
F F 0.0171 0.0103 'International Tables Vol C Tables 4.2.6.8 and 6.1.1.4'
Mo Mo -1.6832 0.6857 'International Tables Vol C Tables 4.2.6.8 and 6.1.1.4'

loop_
_geom_angle_atom_site_label_1
_geom_angle_atom_site_label_2
_geom_angle_atom_site_label_3
_geom_angle
N1 Mo1 O6 101.3(4)
N1 Mo1 O2 103.2(4)
O6 Mo1 O2 88.6(3)
N1 Mo1 O10 102.1(4)
O6 Mo1 O10 156.5(3)
O2 Mo1 O10 87.7(3)
N1 Mo1 O4 100.3(4)
O6 Mo1 O4 88.9(3)
O2 Mo1 O4 156.4(3)
O10 Mo1 O4 85.3(3)
N1 Mo1 O1 178.2(4)
O6 Mo1 O1 79.0(3)
O2 Mo1 O1 78.6(3)
O10 Mo1 O1 77.5(3)
O4 Mo1 O1 77.9(3)
O14 Mo2 O13 103.7(4)
O14 Mo2 O5 103.2(4)
O13 Mo2 O5 87.6(4)
O14 Mo2 O3 104.0(4)
O13 Mo2 O3 87.1(3)
O5 Mo2 O3 152.7(3)
O14 Mo2 O7 103.0(4)
O13 Mo2 O7 153.2(3)
O5 Mo2 O7 87.0(4)
O3 Mo2 O7 85.8(4)
O14 Mo2 O1 179.1(4)
O13 Mo2 O1 77.1(3)
O5 Mo2 O1 76.4(3)
O3 Mo2 O1 76.3(3)
O7 Mo2 O1 76.2(3)
O15 Mo3 O8 103.3(4)
O15 Mo3 O2 105.9(4)
O8 Mo3 O2 88.9(3)
O15 Mo3 O3 100.9(4)
O8 Mo3 O3 87.6(4)
O2 Mo3 O3 153.1(3)
O15 Mo3 O12 103.0(4)
O8 Mo3 O12 153.7(3)
O2 Mo3 O12 86.4(3)
O3 Mo3 O12 85.1(3)
O15 Mo3 O1 177.5(3)
O8 Mo3 O1 77.5(3)
O2 Mo3 O1 76.5(3)
O3 Mo3 O1 76.7(3)
O12 Mo3 O1 76.2(3)
O16 Mo4 O4 103.9(4)
O16 Mo4 O11 103.9(4)
O4 Mo4 O11 88.5(3)
O16 Mo4 O5 103.2(4)
O4 Mo4 O5 152.9(3)
O11 Mo4 O5 86.1(3)
O16 Mo4 O9 103.0(4)
O4 Mo4 O9 87.6(3)
O11 Mo4 O9 153.0(3)
O5 Mo4 O9 85.3(4)
O16 Mo4 O1 178.8(4)
O4 Mo4 O1 76.8(3)
O11 Mo4 O1 77.1(3)
O5 Mo4 O1 76.2(3)
O9 Mo4 O1 76.0(3)
O17 Mo5 O9 104.8(4)
O17 Mo5 O7 103.5(5)
O9 Mo5 O7 88.2(4)
O17 Mo5 O6 104.2(4)
O9 Mo5 O6 88.4(3)
O7 Mo5 O6 152.1(3)
O17 Mo5 O8 102.3(4)
O9 Mo5 O8 152.9(3)
O7 Mo5 O8 84.7(3)
O6 Mo5 O8 85.8(3)
O17 Mo5 O1 177.9(4)
O9 Mo5 O1 77.3(3)
O7 Mo5 O1 76.4(3)
O6 Mo5 O1 75.9(3)
O8 Mo5 O1 75.6(3)
O18 Mo6 O10 104.2(4)
O18 Mo6 O12 104.8(4)
O10 Mo6 O12 89.2(3)
O18 Mo6 O13 103.2(4)
O10 Mo6 O13 152.5(3)
O12 Mo6 O13 86.4(3)
O18 Mo6 O11 102.5(4)
O10 Mo6 O11 87.0(3)
O12 Mo6 O11 152.5(3)
O13 Mo6 O11 84.6(3)
O18 Mo6 O1 178.4(4)
O10 Mo6 O1 76.3(3)
O12 Mo6 O1 76.6(3)
O13 Mo6 O1 76.3(3)
O11 Mo6 O1 76.1(3)
N2 Mo7 O22 103.8(4)
N2 Mo7 O28 101.9(4)
O22 Mo7 O28 87.9(3)
N2 Mo7 O27 101.8(4)
O22 Mo7 O27 89.3(3)
O28 Mo7 O27 156.1(3)
N2 Mo7 O20 99.8(4)
O22 Mo7 O20 156.4(3)
O28 Mo7 O20 87.7(3)
O27 Mo7 O20 85.5(3)
N2 Mo7 O19 176.9(4)
O22 Mo7 O19 79.3(3)
O28 Mo7 O19 78.2(3)
O27 Mo7 O19 77.9(3)
O20 Mo7 O19 77.2(3)
O32 Mo8 O24 103.9(5)
O32 Mo8 O21 103.0(4)
O24 Mo8 O21 87.8(4)
O32 Mo8 O23 104.4(4)
O24 Mo8 O23 87.2(4)
O21 Mo8 O23 152.5(3)
O32 Mo8 O31 103.8(4)
O24 Mo8 O31 152.3(3)
O21 Mo8 O31 85.5(4)
O23 Mo8 O31 86.5(4)
O32 Mo8 O19 178.1(4)
O24 Mo8 O19 77.7(3)
O21 Mo8 O19 75.8(3)
O23 Mo8 O19 76.7(3)
O31 Mo8 O19 74.7(3)
O33 Mo9 O20 103.5(4)
O33 Mo9 O26 105.1(4)
O20 Mo9 O26 89.0(4)
O33 Mo9 O21 102.9(4)
O20 Mo9 O21 153.5(3)
O26 Mo9 O21 86.0(4)
O33 Mo9 O29 101.9(4)
O20 Mo9 O29 87.3(4)
O26 Mo9 O29 152.9(4)
O21 Mo9 O29 85.4(4)
O33 Mo9 O19 177.4(4)
O20 Mo9 O19 76.8(3)
O26 Mo9 O19 77.5(3)
O21 Mo9 O19 76.8(3)
O29 Mo9 O19 75.5(3)
O34 Mo10 O22 104.6(4)
O34 Mo10 O23 102.4(4)
O22 Mo10 O23 152.9(3)
O34 Mo10 O30 105.2(5)
O22 Mo10 O30 86.7(3)
O23 Mo10 O30 88.0(4)
O34 Mo10 O25 102.8(5)
O22 Mo10 O25 87.5(4)
O23 Mo10 O25 84.9(4)
O30 Mo10 O25 152.0(3)
O34 Mo10 O19 178.4(4)
O22 Mo10 O19 76.2(3)
O23 Mo10 O19 76.8(3)
O30 Mo10 O19 76.2(3)
O25 Mo10 O19 75.8(3)
O35 Mo11 O27 104.6(5)
O35 Mo11 O25 104.8(5)
O27 Mo11 O25 89.2(4)
O35 Mo11 O24 102.3(5)
O27 Mo11 O24 152.9(3)
O25 Mo11 O24 86.6(4)
O35 Mo11 O26 103.2(5)
O27 Mo11 O26 86.5(4)
O25 Mo11 O26 151.9(3)
O24 Mo11 O26 84.8(4)
O35 Mo11 O19 178.5(4)
O27 Mo11 O19 76.0(3)
O25 Mo11 O19 76.5(3)
O24 Mo11 O19 77.0(3)
O26 Mo11 O19 75.5(3)
O36 Mo12 O31 102.5(4)
O36 Mo12 O29 104.3(4)
O31 Mo12 O29 86.6(4)
O36 Mo12 O28 104.0(4)
O31 Mo12 O28 153.4(4)
O29 Mo12 O28 87.7(3)
O36 Mo12 O30 101.8(4)
O31 Mo12 O30 87.3(4)
O29 Mo12 O30 153.9(3)
O28 Mo12 O30 86.5(3)
O36 Mo12 O19 178.9(4)
O31 Mo12 O19 76.9(3)
O29 Mo12 O19 76.7(3)
O28 Mo12 O19 76.5(3)
O30 Mo12 O19 77.2(3)
C1 N1 Mo1 174.7(9)
C8 N2 Mo7 174.4(9)
C15 N3 C27 112.0(13)
C15 N3 C23 111.3(12)
C27 N3 C23 108.0(11)
C15 N3 C19 104.6(11)
C27 N3 C19 111.5(11)
C23 N3 C19 109.5(13)
C31 N4 C35 113.0(13)
C31 N4 C39 104.8(12)
C35 N4 C39 109.1(12)
C31 N4 C43 110.3(12)
C35 N4 C43 107.3(11)
C39 N4 C43 112.4(12)
C47 N5 C55 136(3)
C47 N5 C51 94(2)
C55 N5 C51 113(2)
C47 N5 C59 102.4(19)
C55 N5 C59 109.8(18)
C51 N5 C59 94.0(16)
C75 N6 C71 116.2(16)
C75 N6 C63 112.0(15)
C71 N6 C63 107.5(12)
C75 N6 C67 105.8(12)
C71 N6 C67 109.8(16)
C63 N6 C67 105.0(14)
Mo1 O1 Mo4 90.9(2)
Mo1 O1 Mo3 90.3(2)
Mo4 O1 Mo3 178.7(3)
Mo1 O1 Mo6 91.0(2)
Mo4 O1 Mo6 90.1(2)
Mo3 O1 Mo6 90.2(2)
Mo1 O1 Mo5 90.4(2)
Mo4 O1 Mo5 89.7(2)
Mo3 O1 Mo5 89.9(2)
Mo6 O1 Mo5 178.7(3)
Mo1 O1 Mo2 179.6(3)
Mo4 O1 Mo2 89.5(2)
Mo3 O1 Mo2 89.3(2)
Mo6 O1 Mo2 89.2(2)
Mo5 O1 Mo2 89.5(2)
Mo3 O2 Mo1 114.6(4)
Mo2 O3 Mo3 117.7(4)
Mo4 O4 Mo1 114.4(4)
Mo2 O5 Mo4 117.9(4)
Mo1 O6 Mo5 114.8(4)
Mo5 O7 Mo2 117.9(4)
Mo3 O8 Mo5 117.0(4)
Mo5 O9 Mo4 117.1(4)
Mo6 O10 Mo1 115.2(4)
Mo4 O11 Mo6 116.7(4)
Mo6 O12 Mo3 117.0(4)
Mo2 O13 Mo6 117.4(4)
Mo7 O19 Mo9 91.4(2)
Mo7 O19 Mo12 90.9(3)
Mo9 O19 Mo12 91.0(2)
Mo7 O19 Mo8 178.5(3)
Mo9 O19 Mo8 89.8(2)
Mo12 O19 Mo8 90.0(2)
Mo7 O19 Mo11 90.6(2)
Mo9 O19 Mo11 90.2(2)
Mo12 O19 Mo11 178.1(3)
Mo8 O19 Mo11 88.4(2)
Mo7 O19 Mo10 89.9(2)
Mo9 O19 Mo10 178.6(3)
Mo12 O19 Mo10 89.6(2)
Mo8 O19 Mo10 88.9(2)
Mo11 O19 Mo10 89.2(2)
Mo9 O20 Mo7 114.7(4)
Mo8 O21 Mo9 117.6(4)
Mo10 O22 Mo7 114.6(4)
Mo10 O23 Mo8 117.6(4)
Mo8 O24 Mo11 116.9(4)
Mo11 O25 Mo10 118.5(4)
Mo9 O26 Mo11 116.8(4)
Mo11 O27 Mo7 115.3(4)
Mo12 O28 Mo7 114.4(4)
Mo12 O29 Mo9 116.8(4)
Mo10 O30 Mo12 117.0(4)
Mo12 O31 Mo8 118.3(4)
C6 C1 C2 120.9(12)
C6 C1 N1 120.5(12)
C2 C1 N1 118.5(12)
C1 C2 C3 120.9(13)
C1 C2 H2 119.6
C3 C2 H2 119.5
C4 C3 C2 114.8(13)
C4 C3 H3 122.6
C2 C3 H3 122.6
C5 C4 C3 127.3(13)
C5 C4 F1 117.9(14)
C3 C4 F1 114.8(13)
C4 C5 C6 118.5(13)
C4 C5 H5 120.8
C6 C5 H5 120.8
C1 C6 C5 117.4(13)
C1 C6 C7 121.5(12)
C5 C6 C7 121.1(13)
C6 C7 H7A 109.5
C6 C7 H7B 109.5
H7A C7 H7B 109.5
C6 C7 H7C 109.5
H7A C7 H7C 109.5
H7B C7 H7C 109.5
C13 C8 N2 119.3(12)
C13 C8 C9 121.9(12)
N2 C8 C9 118.7(12)
C10 C9 C8 119.9(13)
C10 C9 H9 120.0
C8 C9 H9 120.0
C9 C10 C11 118.2(14)
C9 C10 H10 120.9
C11 C10 H10 120.9
F2 C11 C12 119.9(14)
F2 C11 C10 116.9(15)
C12 C11 C10 122.7(14)
C11 C12 C13 119.6(13)
C11 C12 H12 120.2
C13 C12 H12 120.2
C8 C13 C12 117.4(12)
C8 C13 C14 121.7(12)
C12 C13 C14 120.9(12)
C13 C14 H14A 109.5
C13 C14 H14B 109.5
H14A C14 H14B 109.5
C13 C14 H14C 109.5
H14A C14 H14C 109.5
H14B C14 H14C 109.5
N3 C15 C16 112.1(12)
N3 C15 H15A 109.2
C16 C15 H15A 109.2
N3 C15 H15B 109.2
C16 C15 H15B 109.2
H15A C15 H15B 107.9
C17 C16 C15 111.5(13)
C17 C16 H16A 109.3
C15 C16 H16A 109.3
C17 C16 H16B 109.4
C15 C16 H16B 109.3
H16A C16 H16B 108.0
C18 C17 C16 111.4(15)
C18 C17 H17A 109.4
C16 C17 H17A 109.3
C18 C17 H17B 109.4
C16 C17 H17B 109.4
H17A C17 H17B 108.0
C17 C18 H18A 109.5
C17 C18 H18B 109.5
H18A C18 H18B 109.5
C17 C18 H18C 109.5
H18A C18 H18C 109.5
H18B C18 H18C 109.5
N3 C19 C20 112.9(11)
N3 C19 H19A 109.0
C20 C19 H19A 109.0
N3 C19 H19B 109.0
C20 C19 H19B 109.0
H19A C19 H19B 107.8
C21 C20 C19 108.8(12)
C21 C20 H20A 109.9
C19 C20 H20A 109.9
C21 C20 H20B 109.9
C19 C20 H20B 109.9
H20A C20 H20B 108.3
C22 C21 C20 110.6(13)
C22 C21 H21A 109.5
C20 C21 H21A 109.5
C22 C21 H21B 109.5
C20 C21 H21B 109.5
H21A C21 H21B 108.1
C21 C22 H22A 109.5
C21 C22 H22B 109.5
H22A C22 H22B 109.5
C21 C22 H22C 109.5
H22A C22 H22C 109.5
H22B C22 H22C 109.5
C24 C23 N3 117.7(13)
C24 C23 H23A 107.9
N3 C23 H23A 107.9
C24 C23 H23B 107.9
N3 C23 H23B 107.9
H23A C23 H23B 107.2
C23 C24 C25 108.7(14)
C23 C24 H24A 109.9
C25 C24 H24A 110.0
C23 C24 H24B 109.9
C25 C24 H24B 109.9
H24A C24 H24B 108.3
C26 C25 C24 110.1(16)
C26 C25 H25A 109.6
C24 C25 H25A 109.6
C26 C25 H25B 109.7
C24 C25 H25B 109.7
H25A C25 H25B 108.2
C25 C26 H26A 109.4
C25 C26 H26B 109.5
H26A C26 H26B 109.5
C25 C26 H26C 109.5
H26A C26 H26C 109.5
H26B C26 H26C 109.5
N3 C27 C28 112.8(13)
N3 C27 H27A 109.0
C28 C27 H27A 109.0
N3 C27 H27B 109.0
C28 C27 H27B 109.0
H27A C27 H27B 107.8
C29 C28 C27 107.4(14)
C29 C28 H28A 110.3
C27 C28 H28A 110.3
C29 C28 H28B 110.2
C27 C28 H28B 110.2
H28A C28 H28B 108.5
C28 C29 C30 109.7(16)
C28 C29 H29A 109.7
C30 C29 H29A 109.7
C28 C29 H29B 109.8
C30 C29 H29B 109.8
H29A C29 H29B 108.2
C29 C30 H30A 109.6
C29 C30 H30B 109.5
H30A C30 H30B 109.5
C29 C30 H30C 109.4
H30A C30 H30C 109.5
H30B C30 H30C 109.5
N4 C31 C32 114.6(13)
N4 C31 H31A 108.6
C32 C31 H31A 108.6
N4 C31 H31B 108.6
C32 C31 H31B 108.6
H31A C31 H31B 107.6
C33 C32 C31 109.8(14)
C33 C32 H32A 109.7
C31 C32 H32A 109.7
C33 C32 H32B 109.7
C31 C32 H32B 109.7
H32A C32 H32B 108.2
C32 C33 C34 109.9(17)
C32 C33 H33A 109.7
C34 C33 H33A 109.7
C32 C33 H33B 109.7
C34 C33 H33B 109.7
H33A C33 H33B 108.2
C33 C34 H34A 109.5
C33 C34 H34B 109.5
H34A C34 H34B 109.5
C33 C34 H34C 109.5
H34A C34 H34C 109.5
H34B C34 H34C 109.5
N4 C35 C36 113.9(11)
N4 C35 H35A 108.8
C36 C35 H35A 108.8
N4 C35 H35B 108.8
C36 C35 H35B 108.8
H35A C35 H35B 107.7
C37 C36 C35 110.7(13)
C37 C36 H36A 109.5
C35 C36 H36A 109.5
C37 C36 H36B 109.5
C35 C36 H36B 109.5
H36A C36 H36B 108.1
C38 C37 C36 107.4(14)
C38 C37 H37A 110.3
C36 C37 H37A 110.2
C38 C37 H37B 110.2
C36 C37 H37B 110.2
H37A C37 H37B 108.5
C37 C38 H38A 109.4
C37 C38 H38B 109.5
H38A C38 H38B 109.5
C37 C38 H38C 109.5
H38A C38 H38C 109.5
H38B C38 H38C 109.5
C40 C39 N4 112.7(14)
C40 C39 H39A 109.0
N4 C39 H39A 109.1
C40 C39 H39B 109.0
N4 C39 H39B 109.1
H39A C39 H39B 107.8
C41 C40 C39 106.0(15)
C41 C40 H40A 110.5
C39 C40 H40A 110.5
C41 C40 H40B 110.5
C39 C40 H40B 110.5
H40A C40 H40B 108.7
C42 C41 C40 112.4(18)
C42 C41 H41A 109.1
C40 C41 H41A 109.1
C42 C41 H41B 109.1
C40 C41 H41B 109.1
H41A C41 H41B 107.8
C41 C42 H42A 109.5
C41 C42 H42B 109.4
H42A C42 H42B 109.5
C41 C42 H42C 109.5
H42A C42 H42C 109.5
H42B C42 H42C 109.5
N4 C43 C44 114.1(12)
N4 C43 H43A 108.7
C44 C43 H43A 108.7
N4 C43 H43B 108.7
C44 C43 H43B 108.7
H43A C43 H43B 107.6
C45 C44 C43 107.0(12)
C45 C44 H44A 110.4
C43 C44 H44A 110.3
C45 C44 H44B 110.3
C43 C44 H44B 110.3
H44A C44 H44B 108.6
C46 C45 C44 107.9(14)
C46 C45 H45A 110.1
C44 C45 H45A 110.1
C46 C45 H45B 110.1
C44 C45 H45B 110.1
H45A C45 H45B 108.4
C45 C46 H46A 109.5
C45 C46 H46B 109.4
H46A C46 H46B 109.5
C45 C46 H46C 109.5
H46A C46 H46C 109.5
H46B C46 H46C 109.5
N5 C47 C48 130(2)
N5 C47 H47A 104.8
C48 C47 H47A 104.8
N5 C47 H47B 104.6
C48 C47 H47B 104.8
H47A C47 H47B 105.8
C47 C48 C49 120(2)
C47 C48 H48A 107.3
C49 C48 H48A 107.4
C47 C48 H48B 107.3
C49 C48 H48B 107.3
H48A C48 H48B 106.9
C50 C49 C48 105(2)
C50 C49 H49A 110.7
C48 C49 H49A 110.7
C50 C49 H49B 110.7
C48 C49 H49B 110.7
H49A C49 H49B 108.8
C49 C50 H50A 109.5
C49 C50 H50B 109.5
H50A C50 H50B 109.5
C49 C50 H50C 109.4
H50A C50 H50C 109.5
H50B C50 H50C 109.5
N5 C51 C52 119.8(17)
N5 C51 H51A 107.5
C52 C51 H51A 107.5
N5 C51 H51B 107.3
C52 C51 H51B 107.2
H51A C51 H51B 107.0
C53 C52 C51 123(2)
C53 C52 H52A 106.5
C51 C52 H52A 106.4
C53 C52 H52B 106.9
C51 C52 H52B 106.7
H52A C52 H52B 106.6
C54 C53 C52 105(3)
N5 C55 C56 167(3)
C55 C56 C57 138(4)
C56 C57 C58 174(8)
C60 C59 N5 109.8(14)
C61 C60 C59 111.4(16)
C61 C60 H60A 109.3
C59 C60 H60A 109.3
C61 C60 H60B 109.3
C59 C60 H60B 109.5
H60A C60 H60B 108.0
C60 C61 C62 114.2(18)
C60 C61 H61A 108.7
C62 C61 H61A 108.7
C60 C61 H61B 108.7
C62 C61 H61B 108.7
H61A C61 H61B 107.6
C61 C62 H62A 109.5
C61 C62 H62B 109.5
H62A C62 H62B 109.5
C61 C62 H62C 109.5
H62A C62 H62C 109.5
H62B C62 H62C 109.5
C64 C63 N6 117.1(14)
C64 C63 H63A 108.0
N6 C63 H63A 108.1
C64 C63 H63B 107.9
N6 C63 H63B 108.0
H63A C63 H63B 107.3
C65 C64 C63 118.6(17)
C65 C64 H64A 107.7
C63 C64 H64A 107.7
C65 C64 H64B 107.6
C63 C64 H64B 107.6
H64A C64 H64B 107.1
C64 C65 C66 113(2)
C64 C65 H65A 108.9
C66 C65 H65A 109.1
C64 C65 H65B 108.9
C66 C65 H65B 109.2
H65A C65 H65B 107.8
C65 C66 H66A 109.5
C65 C66 H66B 109.2
H66A C66 H66B 109.5
C65 C66 H66C 109.7
H66A C66 H66C 109.5
H66B C66 H66C 109.5
C68 C67 N6 111.3(14)
C68 C67 H67A 109.4
N6 C67 H67A 109.3
C68 C67 H67B 109.4
N6 C67 H67B 109.4
H67A C67 H67B 108.0
C69 C68 C67 103.0(14)
C69 C68 H68A 111.1
C67 C68 H68A 111.1
C69 C68 H68B 111.3
C67 C68 H68B 111.1
H68A C68 H68B 109.1
C70 C69 C68 109.6(19)
C70 C69 H69A 109.7
C68 C69 H69A 109.7
C70 C69 H69B 109.8
C68 C69 H69B 109.8
H69A C69 H69B 108.2
C69 C70 H70A 109.5
C69 C70 H70B 109.4
H70A C70 H70B 109.5
C69 C70 H70C 109.5
H70A C70 H70C 109.5
H70B C70 H70C 109.5
N6 C71 C72 114.6(14)
N6 C71 H71A 108.6
C72 C71 H71A 108.6
N6 C71 H71B 108.6
C72 C71 H71B 108.6
H71A C71 H71B 107.6
C71 C72 C73 109.6(18)
C71 C72 H72A 109.7
C73 C72 H72A 109.7
C71 C72 H72B 109.8
C73 C72 H72B 109.7
H72A C72 H72B 108.2
C74 C73 C72 89(2)
C74 C73 H73A 113.7
C72 C73 H73A 113.7
C74 C73 H73B 113.8
C72 C73 H73B 113.8
H73A C73 H73B 111.0
C73 C74 H74A 109.4
C73 C74 H74B 109.5
H74A C74 H74B 109.5
C73 C74 H74C 109.5
H74A C74 H74C 109.5
H74B C74 H74C 109.5
N6 C75 C76 115.7(15)
N6 C75 H75A 108.4
C76 C75 H75A 108.4
N6 C75 H75B 108.4
C76 C75 H75B 108.3
H75A C75 H75B 107.4
C77 C76 C75 113.2(18)
C77 C76 H76A 108.9
C75 C76 H76A 108.9
C77 C76 H76B 108.9
C75 C76 H76B 108.9
H76A C76 H76B 107.8
C76 C77 C78 112(2)
C76 C77 H77A 109.3
C78 C77 H77A 109.3
C76 C77 H77B 109.3
C78 C77 H77B 109.3
H77A C77 H77B 108.0
C77 C78 H78A 109.5
C77 C78 H78B 109.5
H78A C78 H78B 109.5
C77 C78 H78C 109.5
H78A C78 H78C 109.5
H78B C78 H78C 109.5

loop_
_geom_bond_atom_site_label_1
_geom_bond_atom_site_label_2
_geom_bond_distance
Mo1 N1 1.734(9)
Mo1 O6 1.911(8)
Mo1 O2 1.930(7)
Mo1 O10 1.961(7)
Mo1 O4 1.963(7)
Mo1 O1 2.219(6)
Mo2 O14 1.688(8)
Mo2 O13 1.889(8)
Mo2 O5 1.896(8)
Mo2 O3 1.915(8)
Mo2 O7 1.923(8)
Mo2 O1 2.341(6)
Mo3 O15 1.656(8)
Mo3 O8 1.886(8)
Mo3 O2 1.900(7)
Mo3 O3 1.917(8)
Mo3 O12 1.948(8)
Mo3 O1 2.325(6)
Mo4 O16 1.677(8)
Mo4 O4 1.889(7)
Mo4 O11 1.909(8)
Mo4 O5 1.936(8)
Mo4 O9 1.970(8)
Mo4 O1 2.322(6)
Mo5 O17 1.668(9)
Mo5 O9 1.882(8)
Mo5 O7 1.918(8)
Mo5 O6 1.923(8)
Mo5 O8 1.976(8)
Mo5 O1 2.334(7)
Mo6 O18 1.667(8)
Mo6 O10 1.882(7)
Mo6 O12 1.921(8)
Mo6 O13 1.949(8)
Mo6 O11 1.957(8)
Mo6 O1 2.330(7)
Mo7 N2 1.727(9)
Mo7 O22 1.924(8)
Mo7 O28 1.933(8)
Mo7 O27 1.958(8)
Mo7 O20 1.964(8)
Mo7 O19 2.218(7)
Mo8 O32 1.700(9)
Mo8 O24 1.905(9)
Mo8 O21 1.913(8)
Mo8 O23 1.926(8)
Mo8 O31 1.954(9)
Mo8 O19 2.347(7)
Mo9 O33 1.656(9)
Mo9 O20 1.877(8)
Mo9 O26 1.913(9)
Mo9 O21 1.925(8)
Mo9 O29 1.966(9)
Mo9 O19 2.301(7)
Mo10 O34 1.708(8)
Mo10 O22 1.912(8)
Mo10 O23 1.920(8)
Mo10 O30 1.923(9)
Mo10 O25 1.940(9)
Mo10 O19 2.350(7)
Mo11 O35 1.674(9)
Mo11 O27 1.887(8)
Mo11 O25 1.899(9)
Mo11 O24 1.937(8)
Mo11 O26 1.954(9)
Mo11 O19 2.350(7)
Mo12 O36 1.670(8)
Mo12 O31 1.881(8)
Mo12 O29 1.892(10)
Mo12 O28 1.905(8)
Mo12 O30 1.927(8)
Mo12 O19 2.308(7)
N1 C1 1.400(14)
N2 C8 1.382(14)
N3 C15 1.508(16)
N3 C27 1.539(17)
N3 C23 1.537(16)
N3 C19 1.559(17)
N4 C31 1.484(17)
N4 C35 1.495(16)
N4 C39 1.523(18)
N4 C43 1.549(16)
N5 C47 1.464(18)
N5 C55 1.529(18)
N5 C51 1.538(17)
N5 C59 1.563(17)
N6 C75 1.484(19)
N6 C71 1.506(19)
N6 C63 1.548(19)
N6 C67 1.58(2)
F1 C4 1.381(14)
F2 C11 1.357(14)
C1 C6 1.376(16)
C1 C2 1.377(16)
C2 C3 1.388(17)
C2 H2 0.9300
C3 C4 1.338(19)
C3 H3 0.9300
C4 C5 1.317(17)
C5 C6 1.395(16)
C5 H5 0.9300
C6 C7 1.539(17)
C7 H7A 0.9600
C7 H7B 0.9600
C7 H7C 0.9600
C8 C13 1.379(16)
C8 C9 1.396(16)
C9 C10 1.371(17)
C9 H9 0.9300
C10 C11 1.376(19)
C10 H10 0.9300
C11 C12 1.367(18)
C12 C13 1.406(17)
C12 H12 0.9300
C13 C14 1.483(16)
C14 H14A 0.9600
C14 H14B 0.9600
C14 H14C 0.9600
C15 C16 1.551(14)
C15 H15A 0.9700
C15 H15B 0.9700
C16 C17 1.527(14)
C16 H16A 0.9700
C16 H16B 0.9700
C17 C18 1.525(15)
C17 H17A 0.9700
C17 H17B 0.9700
C18 H18A 0.9600
C18 H18B 0.9600
C18 H18C 0.9600
C19 C20 1.563(14)
C19 H19A 0.9700
C19 H19B 0.9700
C20 C21 1.545(14)
C20 H20A 0.9700
C20 H20B 0.9700
C21 C22 1.529(14)
C21 H21A 0.9700
C21 H21B 0.9700
C22 H22A 0.9600
C22 H22B 0.9600
C22 H22C 0.9600
C23 C24 1.520(14)
C23 H23A 0.9700
C23 H23B 0.9700
C24 C25 1.530(15)
C24 H24A 0.9700
C24 H24B 0.9700
C25 C26 1.518(15)
C25 H25A 0.9700
C25 H25B 0.9700
C26 H26A 0.9600
C26 H26B 0.9600
C26 H26C 0.9600
C27 C28 1.540(14)
C27 H27A 0.9700
C27 H27B 0.9700
C28 C29 1.528(15)
C28 H28A 0.9700
C28 H28B 0.9700
C29 C30 1.557(16)
C29 H29A 0.9700
C29 H29B 0.9700
C30 H30A 0.9600
C30 H30B 0.9600
C30 H30C 0.9600
C31 C32 1.548(14)
C31 H31A 0.9700
C31 H31B 0.9700
C32 C33 1.515(15)
C32 H32A 0.9700
C32 H32B 0.9700
C33 C34 1.518(15)
C33 H33A 0.9700
C33 H33B 0.9700
C34 H34A 0.9600
C34 H34B 0.9600
C34 H34C 0.9600
C35 C36 1.530(14)
C35 H35A 0.9700
C35 H35B 0.9700
C36 C37 1.520(15)
C36 H36A 0.9700
C36 H36B 0.9700
C37 C38 1.502(15)
C37 H37A 0.9700
C37 H37B 0.9700
C38 H38A 0.9600
C38 H38B 0.9600
C38 H38C 0.9600
C39 C40 1.522(15)
C39 H39A 0.9700
C39 H39B 0.9700
C40 C41 1.522(15)
C40 H40A 0.9700
C40 H40B 0.9700
C41 C42 1.512(16)
C41 H41A 0.9700
C41 H41B 0.9700
C42 H42A 0.9600
C42 H42B 0.9600
C42 H42C 0.9600
C43 C44 1.553(14)
C43 H43A 0.9700
C43 H43B 0.9700
C44 C45 1.509(14)
C44 H44A 0.9700
C44 H44B 0.9700
C45 C46 1.501(14)
C45 H45A 0.9700
C45 H45B 0.9700
C46 H46A 0.9600
C46 H46B 0.9600
C46 H46C 0.9600
C47 C48 1.547(17)
C47 H47A 0.9700
C47 H47B 0.9700
C48 C49 1.565(17)
C48 H48A 0.9700
C48 H48B 0.9700
C49 C50 1.474(16)
C49 H49A 0.9700
C49 H49B 0.9700
C50 H50A 0.9600
C50 H50B 0.9600
C50 H50C 0.9600
C51 C52 1.572(17)
C51 H51A 0.9700
C51 H51B 0.9700
C52 C53 1.531(18)
C52 H52A 0.9700
C52 H52B 0.9700
C53 C54 1.531(19)
C55 C56 1.566(19)
C56 C57 1.55(2)
C57 C58 1.58(2)
C59 C60 1.540(15)
C60 C61 1.496(15)
C60 H60A 0.9700
C60 H60B 0.9700
C61 C62 1.524(15)
C61 H61A 0.9700
C61 H61B 0.9700
C62 H62A 0.9600
C62 H62B 0.9600
C62 H62C 0.9600
C63 C64 1.529(15)
C63 H63A 0.9700
C63 H63B 0.9700
C64 C65 1.522(16)
C64 H64A 0.9700
C64 H64B 0.9700
C65 C66 1.533(17)
C65 H65A 0.9700
C65 H65B 0.9700
C66 H66A 0.9600
C66 H66B 0.9600
C66 H66C 0.9600
C67 C68 1.550(15)
C67 H67A 0.9700
C67 H67B 0.9700
C68 C69 1.522(16)
C68 H68A 0.9700
C68 H68B 0.9700
C69 C70 1.497(17)
C69 H69A 0.9700
C69 H69B 0.9700
C70 H70A 0.9601
C70 H70B 0.9601
C70 H70C 0.9601
C71 C72 1.545(15)
C71 H71A 0.9700
C71 H71B 0.9700
C72 C73 1.581(17)
C72 H72A 0.9700
C72 H72B 0.9700
C73 C74 1.488(18)
C73 H73A 0.9700
C73 H73B 0.9700
C74 H74A 0.9600
C74 H74B 0.9600
C74 H74C 0.9600
C75 C76 1.519(15)
C75 H75A 0.9700
C75 H75B 0.9700
C76 C77 1.509(17)
C76 H76A 0.9700
C76 H76B 0.9700
C77 C78 1.520(16)
C77 H77A 0.9700
C77 H77B 0.9700
C78 H78A 0.9600
C78 H78B 0.9600
C78 H78C 0.9600

loop_
_geom_torsion_atom_site_label_1
_geom_torsion_atom_site_label_2
_geom_torsion_atom_site_label_3
_geom_torsion_atom_site_label_4
_geom_torsion
O6 Mo1 N1 C1 122(10)
O2 Mo1 N1 C1 -146(10)
O10 Mo1 N1 C1 -56(11)
O4 Mo1 N1 C1 31(11)
O1 Mo1 N1 C1 23(21)
O22 Mo7 N2 C8 138(10)
O28 Mo7 N2 C8 -132(10)
O27 Mo7 N2 C8 45(10)
O20 Mo7 N2 C8 -42(10)
O19 Mo7 N2 C8 -39(15)
N1 Mo1 O1 Mo4 9(13)
O6 Mo1 O1 Mo4 -90.6(3)
O2 Mo1 O1 Mo4 178.6(3)
O10 Mo1 O1 Mo4 88.4(3)
O4 Mo1 O1 Mo4 0.6(3)
N1 Mo1 O1 Mo3 -171(43)
O6 Mo1 O1 Mo3 89.1(3)
O2 Mo1 O1 Mo3 -1.8(3)
O10 Mo1 O1 Mo3 -91.9(3)
O4 Mo1 O1 Mo3 -179.7(3)
N1 Mo1 O1 Mo6 -81(13)
O6 Mo1 O1 Mo6 179.3(3)
O2 Mo1 O1 Mo6 88.5(3)
O10 Mo1 O1 Mo6 -1.7(3)
O4 Mo1 O1 Mo6 -89.5(3)
N1 Mo1 O1 Mo5 99(13)
O6 Mo1 O1 Mo5 -0.8(3)
O2 Mo1 O1 Mo5 -91.7(3)
O10 Mo1 O1 Mo5 178.1(3)
O4 Mo1 O1 Mo5 90.4(3)
N1 Mo1 O1 Mo2 165(100)
O6 Mo1 O1 Mo2 66(50)
O2 Mo1 O1 Mo2 -25(50)
O10 Mo1 O1 Mo2 -115(50)
O4 Mo1 O1 Mo2 157(100)
O16 Mo4 O1 Mo1 121(17)
O4 Mo4 O1 Mo1 -0.6(3)
O11 Mo4 O1 Mo1 -92.1(3)
O5 Mo4 O1 Mo1 178.7(3)
O9 Mo4 O1 Mo1 90.2(3)
O16 Mo4 O1 Mo3 -44(27)
O4 Mo4 O1 Mo3 -166(17)
O11 Mo4 O1 Mo3 103(16)
O5 Mo4 O1 Mo3 14(16)
O9 Mo4 O1 Mo3 -75(16)
O16 Mo4 O1 Mo6 -148(17)
O4 Mo4 O1 Mo6 90.3(3)
O11 Mo4 O1 Mo6 -1.2(3)
O5 Mo4 O1 Mo6 -90.3(3)
O9 Mo4 O1 Mo6 -178.8(3)
O16 Mo4 O1 Mo5 31(17)
O4 Mo4 O1 Mo5 -91.0(3)
O11 Mo4 O1 Mo5 177.5(3)
O5 Mo4 O1 Mo5 88.4(3)
O9 Mo4 O1 Mo5 -0.2(3)
O16 Mo4 O1 Mo2 -58(17)
O4 Mo4 O1 Mo2 179.5(3)
O11 Mo4 O1 Mo2 88.1(3)
O5 Mo4 O1 Mo2 -1.1(3)
O9 Mo4 O1 Mo2 -89.6(3)
O15 Mo3 O1 Mo1 162(9)
O8 Mo3 O1 Mo1 -90.1(3)
O2 Mo3 O1 Mo1 1.8(3)
O3 Mo3 O1 Mo1 179.5(3)
O12 Mo3 O1 Mo1 91.3(3)
O15 Mo3 O1 Mo4 -33(22)
O8 Mo3 O1 Mo4 75(16)
O2 Mo3 O1 Mo4 167(17)
O3 Mo3 O1 Mo4 -15(16)
O12 Mo3 O1 Mo4 -104(16)
O15 Mo3 O1 Mo6 71(9)
O8 Mo3 O1 Mo6 179.0(3)
O2 Mo3 O1 Mo6 -89.2(3)
O3 Mo3 O1 Mo6 88.5(3)
O12 Mo3 O1 Mo6 0.4(3)
O15 Mo3 O1 Mo5 -108(9)
O8 Mo3 O1 Mo5 0.3(3)
O2 Mo3 O1 Mo5 92.2(3)
O3 Mo3 O1 Mo5 -90.2(3)
O12 Mo3 O1 Mo5 -178.3(3)
O15 Mo3 O1 Mo2 -18(9)
O8 Mo3 O1 Mo2 89.8(3)
O2 Mo3 O1 Mo2 -178.4(3)
O3 Mo3 O1 Mo2 -0.7(3)
O12 Mo3 O1 Mo2 -88.8(3)
O18 Mo6 O1 Mo1 110(14)
O10 Mo6 O1 Mo1 1.8(3)
O12 Mo6 O1 Mo1 -90.7(3)
O13 Mo6 O1 Mo1 179.8(3)
O11 Mo6 O1 Mo1 92.1(3)
O18 Mo6 O1 Mo4 19(14)
O10 Mo6 O1 Mo4 -89.1(3)
O12 Mo6 O1 Mo4 178.4(3)
O13 Mo6 O1 Mo4 88.9(3)
O11 Mo6 O1 Mo4 1.1(3)
O18 Mo6 O1 Mo3 -160(14)
O10 Mo6 O1 Mo3 92.1(3)
O12 Mo6 O1 Mo3 -0.4(3)
O13 Mo6 O1 Mo3 -89.9(3)
O11 Mo6 O1 Mo3 -177.6(3)
O18 Mo6 O1 Mo5 -64(22)
O10 Mo6 O1 Mo5 -172(100)
O12 Mo6 O1 Mo5 96(14)
O13 Mo6 O1 Mo5 7(14)
O11 Mo6 O1 Mo5 -81(14)
O18 Mo6 O1 Mo2 -71(14)
O10 Mo6 O1 Mo2 -178.6(3)
O12 Mo6 O1 Mo2 88.9(3)
O13 Mo6 O1 Mo2 -0.6(3)
O11 Mo6 O1 Mo2 -88.4(3)
O17 Mo5 O1 Mo1 91(12)
O9 Mo5 O1 Mo1 -90.8(3)
O7 Mo5 O1 Mo1 178.0(3)
O6 Mo5 O1 Mo1 0.8(3)
O8 Mo5 O1 Mo1 90.0(3)
O17 Mo5 O1 Mo4 -178(100)
O9 Mo5 O1 Mo4 0.2(3)
O7 Mo5 O1 Mo4 -91.1(3)
O6 Mo5 O1 Mo4 91.8(3)
O8 Mo5 O1 Mo4 -179.0(3)
O17 Mo5 O1 Mo3 1(12)
O9 Mo5 O1 Mo3 178.9(3)
O7 Mo5 O1 Mo3 87.7(3)
O6 Mo5 O1 Mo3 -89.5(3)
O8 Mo5 O1 Mo3 -0.3(3)
O17 Mo5 O1 Mo6 -95(18)
O9 Mo5 O1 Mo6 83(14)
O7 Mo5 O1 Mo6 -9(14)
O6 Mo5 O1 Mo6 174(100)
O8 Mo5 O1 Mo6 -97(14)
O17 Mo5 O1 Mo2 -88(12)
O9 Mo5 O1 Mo2 89.6(3)
O7 Mo5 O1 Mo2 -1.6(3)
O6 Mo5 O1 Mo2 -178.8(3)
O8 Mo5 O1 Mo2 -89.6(3)
O14 Mo2 O1 Mo1 -91(56)
O13 Mo2 O1 Mo1 114(50)
O5 Mo2 O1 Mo1 -155(100)
O3 Mo2 O1 Mo1 24(50)
O7 Mo2 O1 Mo1 -65(50)
O14 Mo2 O1 Mo4 65(24)
O13 Mo2 O1 Mo4 -89.5(3)
O5 Mo2 O1 Mo4 1.1(3)
O3 Mo2 O1 Mo4 -179.6(3)
O7 Mo2 O1 Mo4 91.3(3)
O14 Mo2 O1 Mo3 -114(24)
O13 Mo2 O1 Mo3 90.8(3)
O5 Mo2 O1 Mo3 -178.6(3)
O3 Mo2 O1 Mo3 0.7(3)
O7 Mo2 O1 Mo3 -88.3(3)
O14 Mo2 O1 Mo6 156(24)
O13 Mo2 O1 Mo6 0.6(3)
O5 Mo2 O1 Mo6 91.2(3)
O3 Mo2 O1 Mo6 -89.5(3)
O7 Mo2 O1 Mo6 -178.6(3)
O14 Mo2 O1 Mo5 -24(24)
O13 Mo2 O1 Mo5 -179.2(3)
O5 Mo2 O1 Mo5 -88.6(3)
O3 Mo2 O1 Mo5 90.6(3)
O7 Mo2 O1 Mo5 1.6(3)
O15 Mo3 O2 Mo1 178.6(5)
O8 Mo3 O2 Mo1 75.1(4)
O3 Mo3 O2 Mo1 -7.3(10)
O12 Mo3 O2 Mo1 -79.0(4)
O1 Mo3 O2 Mo1 -2.3(4)
N1 Mo1 O2 Mo3 -178.0(5)
O6 Mo1 O2 Mo3 -76.6(4)
O10 Mo1 O2 Mo3 80.1(4)
O4 Mo1 O2 Mo3 7.4(11)
O1 Mo1 O2 Mo3 2.4(4)
O14 Mo2 O3 Mo3 178.2(5)
O13 Mo2 O3 Mo3 -78.3(5)
O5 Mo2 O3 Mo3 0.6(11)
O7 Mo2 O3 Mo3 75.8(5)
O1 Mo2 O3 Mo3 -0.9(4)
O15 Mo3 O3 Mo2 -179.8(5)
O8 Mo3 O3 Mo2 -76.8(5)
O2 Mo3 O3 Mo2 5.9(11)
O12 Mo3 O3 Mo2 77.9(5)
O1 Mo3 O3 Mo2 0.9(4)
O16 Mo4 O4 Mo1 -178.1(5)
O11 Mo4 O4 Mo1 77.9(4)
O5 Mo4 O4 Mo1 -0.5(10)
O9 Mo4 O4 Mo1 -75.3(4)
O1 Mo4 O4 Mo1 0.8(4)
N1 Mo1 O4 Mo4 179.4(5)
O6 Mo1 O4 Mo4 78.1(4)
O2 Mo1 O4 Mo4 -5.9(11)
O10 Mo1 O4 Mo4 -79.1(4)
O1 Mo1 O4 Mo4 -0.8(4)
O14 Mo2 O5 Mo4 179.3(5)
O13 Mo2 O5 Mo4 75.8(5)
O3 Mo2 O5 Mo4 -3.1(11)
O7 Mo2 O5 Mo4 -78.0(5)
O1 Mo2 O5 Mo4 -1.5(4)
O16 Mo4 O5 Mo2 -179.6(5)
O4 Mo4 O5 Mo2 2.8(11)
O11 Mo4 O5 Mo2 -76.2(5)
O9 Mo4 O5 Mo2 78.2(5)
O1 Mo4 O5 Mo2 1.5(4)
N1 Mo1 O6 Mo5 -177.1(4)
O2 Mo1 O6 Mo5 79.7(4)
O10 Mo1 O6 Mo5 -1.4(11)
O4 Mo1 O6 Mo5 -76.8(4)
O1 Mo1 O6 Mo5 1.1(4)
O17 Mo5 O6 Mo1 -178.9(5)
O9 Mo5 O6 Mo1 76.2(4)
O7 Mo5 O6 Mo1 -7.0(10)
O8 Mo5 O6 Mo1 -77.3(4)
O1 Mo5 O6 Mo1 -1.1(4)
O17 Mo5 O7 Mo2 -180.0(5)
O9 Mo5 O7 Mo2 -75.1(5)
O6 Mo5 O7 Mo2 8.1(10)
O8 Mo5 O7 Mo2 78.6(5)
O1 Mo5 O7 Mo2 2.2(4)
O14 Mo2 O7 Mo5 177.4(5)
O13 Mo2 O7 Mo5 -4.0(10)
O5 Mo2 O7 Mo5 74.6(5)
O3 Mo2 O7 Mo5 -79.1(5)
O1 Mo2 O7 Mo5 -2.2(4)
O15 Mo3 O8 Mo5 177.2(4)
O2 Mo3 O8 Mo5 -76.8(4)
O3 Mo3 O8 Mo5 76.5(4)
O12 Mo3 O8 Mo5 2.7(10)
O1 Mo3 O8 Mo5 -0.4(4)
O17 Mo5 O8 Mo3 -179.6(5)
O9 Mo5 O8 Mo3 -1.3(10)
O7 Mo5 O8 Mo3 -76.9(4)
O6 Mo5 O8 Mo3 76.9(4)
O1 Mo5 O8 Mo3 0.4(4)
O17 Mo5 O9 Mo4 179.7(5)
O7 Mo5 O9 Mo4 76.3(4)
O6 Mo5 O9 Mo4 -76.1(4)
O8 Mo5 O9 Mo4 1.5(10)
O1 Mo5 O9 Mo4 -0.2(4)
O16 Mo4 O9 Mo5 -179.1(5)
O4 Mo4 O9 Mo5 77.2(5)
O11 Mo4 O9 Mo5 -4.7(10)
O5 Mo4 O9 Mo5 -76.7(4)
O1 Mo4 O9 Mo5 0.2(4)
O18 Mo6 O10 Mo1 179.3(5)
O12 Mo6 O10 Mo1 74.2(4)
O13 Mo6 O10 Mo1 -6.4(9)
O11 Mo6 O10 Mo1 -78.6(4)
O1 Mo6 O10 Mo1 -2.2(3)
N1 Mo1 O10 Mo6 -179.4(4)
O6 Mo1 O10 Mo6 4.9(10)
O2 Mo1 O10 Mo6 -76.5(4)
O4 Mo1 O10 Mo6 81.0(4)
O1 Mo1 O10 Mo6 2.3(4)
O16 Mo4 O11 Mo6 -179.2(4)
O4 Mo4 O11 Mo6 -75.2(4)
O5 Mo4 O11 Mo6 78.2(4)
O9 Mo4 O11 Mo6 6.5(10)
O1 Mo4 O11 Mo6 1.5(4)
O18 Mo6 O11 Mo4 178.9(5)
O10 Mo6 O11 Mo4 75.1(4)
O12 Mo6 O11 Mo4 -7.3(9)
O13 Mo6 O11 Mo4 -78.7(4)
O1 Mo6 O11 Mo4 -1.5(4)
O18 Mo6 O12 Mo3 179.9(5)
O10 Mo6 O12 Mo3 -75.6(4)
O13 Mo6 O12 Mo3 77.3(4)
O11 Mo6 O12 Mo3 6.3(9)
O1 Mo6 O12 Mo3 0.5(4)
O15 Mo3 O12 Mo6 -178.1(4)
O8 Mo3 O12 Mo6 -3.6(10)
O2 Mo3 O12 Mo6 76.5(4)
O3 Mo3 O12 Mo6 -78.0(4)
O1 Mo3 O12 Mo6 -0.5(4)
O14 Mo2 O13 Mo6 179.6(4)
O5 Mo2 O13 Mo6 -77.4(4)
O3 Mo2 O13 Mo6 75.8(4)
O7 Mo2 O13 Mo6 1.0(10)
O1 Mo2 O13 Mo6 -0.8(4)
O18 Mo6 O13 Mo2 179.3(5)
O10 Mo6 O13 Mo2 4.9(10)
O12 Mo6 O13 Mo2 -76.3(4)
O11 Mo6 O13 Mo2 77.7(4)
O1 Mo6 O13 Mo2 0.8(4)
N2 Mo7 O19 Mo9 -3(7)
O22 Mo7 O19 Mo9 -179.4(3)
O28 Mo7 O19 Mo9 90.5(3)
O27 Mo7 O19 Mo9 -87.8(3)
O20 Mo7 O19 Mo9 0.2(3)
N2 Mo7 O19 Mo12 -94(7)
O22 Mo7 O19 Mo12 89.6(3)
O28 Mo7 O19 Mo12 -0.5(3)
O27 Mo7 O19 Mo12 -178.8(3)
O20 Mo7 O19 Mo12 -90.8(3)
N2 Mo7 O19 Mo8 137(13)
O22 Mo7 O19 Mo8 -39(14)
O28 Mo7 O19 Mo8 -129(14)
O27 Mo7 O19 Mo8 52(14)
O20 Mo7 O19 Mo8 140(14)
N2 Mo7 O19 Mo11 87(7)
O22 Mo7 O19 Mo11 -89.3(3)
O28 Mo7 O19 Mo11 -179.3(3)
O27 Mo7 O19 Mo11 2.4(3)
O20 Mo7 O19 Mo11 90.4(3)
N2 Mo7 O19 Mo10 177(100)
O22 Mo7 O19 Mo10 0.0(3)
O28 Mo7 O19 Mo10 -90.1(3)
O27 Mo7 O19 Mo10 91.6(3)
O20 Mo7 O19 Mo10 179.6(3)
O33 Mo9 O19 Mo7 -98(8)
O20 Mo9 O19 Mo7 -0.2(3)
O26 Mo9 O19 Mo7 91.7(3)
O21 Mo9 O19 Mo7 -179.5(3)
O29 Mo9 O19 Mo7 -90.8(3)
O33 Mo9 O19 Mo12 -7(8)
O20 Mo9 O19 Mo12 90.7(3)
O26 Mo9 O19 Mo12 -177.4(3)
O21 Mo9 O19 Mo12 -88.6(3)
O29 Mo9 O19 Mo12 0.1(3)
O33 Mo9 O19 Mo8 83(8)
O20 Mo9 O19 Mo8 -179.2(3)
O26 Mo9 O19 Mo8 -87.3(3)
O21 Mo9 O19 Mo8 1.5(3)
O29 Mo9 O19 Mo8 90.1(3)
O33 Mo9 O19 Mo11 172(47)
O20 Mo9 O19 Mo11 -90.9(3)
O26 Mo9 O19 Mo11 1.1(3)
O21 Mo9 O19 Mo11 89.9(3)
O29 Mo9 O19 Mo11 178.5(3)
O33 Mo9 O19 Mo10 107(16)
O20 Mo9 O19 Mo10 -156(15)
O26 Mo9 O19 Mo10 -64(15)
O21 Mo9 O19 Mo10 25(15)
O29 Mo9 O19 Mo10 114(15)
O36 Mo12 O19 Mo7 -118(22)
O31 Mo12 O19 Mo7 -179.1(3)
O29 Mo12 O19 Mo7 91.3(3)
O28 Mo12 O19 Mo7 0.5(3)
O30 Mo12 O19 Mo7 -89.0(3)
O36 Mo12 O19 Mo9 151(22)
O31 Mo12 O19 Mo9 89.5(3)
O29 Mo12 O19 Mo9 -0.1(3)
O28 Mo12 O19 Mo9 -90.9(3)
O30 Mo12 O19 Mo9 179.6(3)
O36 Mo12 O19 Mo8 61(22)
O31 Mo12 O19 Mo8 -0.3(3)
O29 Mo12 O19 Mo8 -89.9(3)
O28 Mo12 O19 Mo8 179.3(3)
O30 Mo12 O19 Mo8 89.8(3)
O36 Mo12 O19 Mo11 25(27)
O31 Mo12 O19 Mo11 -36(11)
O29 Mo12 O19 Mo11 -126(11)
O28 Mo12 O19 Mo11 143(11)
O30 Mo12 O19 Mo11 54(11)
O36 Mo12 O19 Mo10 -28(22)
O31 Mo12 O19 Mo10 -89.2(3)
O29 Mo12 O19 Mo10 -178.8(3)
O28 Mo12 O19 Mo10 90.4(3)
O30 Mo12 O19 Mo10 1.0(3)
O32 Mo8 O19 Mo7 165(14)
O24 Mo8 O19 Mo7 -51(14)
O21 Mo8 O19 Mo7 -142(14)
O23 Mo8 O19 Mo7 39(14)
O31 Mo8 O19 Mo7 129(14)
O32 Mo8 O19 Mo9 -54(12)
O24 Mo8 O19 Mo9 89.3(3)
O21 Mo8 O19 Mo9 -1.5(3)
O23 Mo8 O19 Mo9 179.3(4)
O31 Mo8 O19 Mo9 -90.7(3)
O32 Mo8 O19 Mo12 37(12)
O24 Mo8 O19 Mo12 -179.7(3)
O21 Mo8 O19 Mo12 89.5(3)
O23 Mo8 O19 Mo12 -89.7(3)
O31 Mo8 O19 Mo12 0.3(3)
O32 Mo8 O19 Mo11 -145(12)
O24 Mo8 O19 Mo11 -0.9(3)
O21 Mo8 O19 Mo11 -91.7(3)
O23 Mo8 O19 Mo11 89.1(3)
O31 Mo8 O19 Mo11 179.2(3)
O32 Mo8 O19 Mo10 126(12)
O24 Mo8 O19 Mo10 -90.1(3)
O21 Mo8 O19 Mo10 179.1(3)
O23 Mo8 O19 Mo10 -0.1(3)
O31 Mo8 O19 Mo10 89.9(3)
O35 Mo11 O19 Mo7 -119(17)
O27 Mo11 O19 Mo7 -2.5(3)
O25 Mo11 O19 Mo7 90.2(3)
O24 Mo11 O19 Mo7 179.7(3)
O26 Mo11 O19 Mo7 -92.4(3)
O35 Mo11 O19 Mo9 -27(17)
O27 Mo11 O19 Mo9 88.9(3)
O25 Mo11 O19 Mo9 -178.5(3)
O24 Mo11 O19 Mo9 -88.9(3)
O26 Mo11 O19 Mo9 -1.0(3)
O35 Mo11 O19 Mo12 98(19)
O27 Mo11 O19 Mo12 -145(11)
O25 Mo11 O19 Mo12 -53(11)
O24 Mo11 O19 Mo12 37(11)
O26 Mo11 O19 Mo12 125(11)
O35 Mo11 O19 Mo8 62(17)
O27 Mo11 O19 Mo8 178.7(3)
O25 Mo11 O19 Mo8 -88.7(3)
O24 Mo11 O19 Mo8 0.9(3)
O26 Mo11 O19 Mo8 88.8(3)
O35 Mo11 O19 Mo10 151(17)
O27 Mo11 O19 Mo10 -92.4(3)
O25 Mo11 O19 Mo10 0.2(3)
O24 Mo11 O19 Mo10 89.8(3)
O26 Mo11 O19 Mo10 177.7(3)
O34 Mo10 O19 Mo7 -119(14)
O22 Mo10 O19 Mo7 0.0(3)
O23 Mo10 O19 Mo7 -178.9(4)
O30 Mo10 O19 Mo7 90.0(3)
O25 Mo10 O19 Mo7 -90.9(3)
O34 Mo10 O19 Mo9 37(24)
O22 Mo10 O19 Mo9 156(15)
O23 Mo10 O19 Mo9 -23(15)
O30 Mo10 O19 Mo9 -114(15)
O25 Mo10 O19 Mo9 65(15)
O34 Mo10 O19 Mo12 150(14)
O22 Mo10 O19 Mo12 -90.9(3)
O23 Mo10 O19 Mo12 90.2(3)
O30 Mo10 O19 Mo12 -1.0(3)
O25 Mo10 O19 Mo12 178.2(3)
O34 Mo10 O19 Mo8 60(14)
O22 Mo10 O19 Mo8 179.1(3)
O23 Mo10 O19 Mo8 0.1(3)
O30 Mo10 O19 Mo8 -91.0(3)
O25 Mo10 O19 Mo8 88.2(3)
O34 Mo10 O19 Mo11 -28(14)
O22 Mo10 O19 Mo11 90.7(3)
O23 Mo10 O19 Mo11 -88.3(3)
O30 Mo10 O19 Mo11 -179.4(3)
O25 Mo10 O19 Mo11 -0.2(3)
O33 Mo9 O20 Mo7 177.6(5)
O26 Mo9 O20 Mo7 -77.1(4)
O21 Mo9 O20 Mo7 1.9(10)
O29 Mo9 O20 Mo7 76.1(4)
O19 Mo9 O20 Mo7 0.3(4)
N2 Mo7 O20 Mo9 179.6(5)
O22 Mo7 O20 Mo9 0.6(11)
O28 Mo7 O20 Mo9 -78.7(4)
O27 Mo7 O20 Mo9 78.3(4)
O19 Mo7 O20 Mo9 -0.3(4)
O32 Mo8 O21 Mo9 -179.5(5)
O24 Mo8 O21 Mo9 -75.8(5)
O23 Mo8 O21 Mo9 3.8(11)
O31 Mo8 O21 Mo9 77.3(5)
O19 Mo8 O21 Mo9 2.0(4)
O33 Mo9 O21 Mo8 -179.4(5)
O20 Mo9 O21 Mo8 -3.7(11)
O26 Mo9 O21 Mo8 76.0(5)
O29 Mo9 O21 Mo8 -78.3(5)
O19 Mo9 O21 Mo8 -2.1(4)
O34 Mo10 O22 Mo7 178.5(5)
O23 Mo10 O22 Mo7 2.2(11)
O30 Mo10 O22 Mo7 -76.7(4)
O25 Mo10 O22 Mo7 75.9(5)
O19 Mo10 O22 Mo7 0.0(4)
N2 Mo7 O22 Mo10 -179.8(5)
O28 Mo7 O22 Mo10 78.4(5)
O27 Mo7 O22 Mo10 -77.8(5)
O20 Mo7 O22 Mo10 -0.8(11)
O19 Mo7 O22 Mo10 0.0(4)
O34 Mo10 O23 Mo8 -178.7(6)
O22 Mo10 O23 Mo8 -2.4(12)
O30 Mo10 O23 Mo8 76.2(5)
O25 Mo10 O23 Mo8 -76.7(5)
O19 Mo10 O23 Mo8 -0.2(4)
O32 Mo8 O23 Mo10 -178.2(5)
O24 Mo8 O23 Mo10 78.2(5)
O21 Mo8 O23 Mo10 -1.5(12)
O31 Mo8 O23 Mo10 -74.9(5)
O19 Mo8 O23 Mo10 0.2(4)
O32 Mo8 O24 Mo11 -180.0(5)
O21 Mo8 O24 Mo11 77.2(5)
O23 Mo8 O24 Mo11 -75.8(5)
O31 Mo8 O24 Mo11 1.3(11)
O19 Mo8 O24 Mo11 1.2(4)
O35 Mo11 O24 Mo8 -179.9(5)
O27 Mo11 O24 Mo8 -5.8(11)
O25 Mo11 O24 Mo8 75.7(5)
O26 Mo11 O24 Mo8 -77.5(5)
O19 Mo11 O24 Mo8 -1.2(4)
O35 Mo11 O25 Mo10 -179.6(5)
O27 Mo11 O25 Mo10 75.4(5)
O24 Mo11 O25 Mo10 -77.8(5)
O26 Mo11 O25 Mo10 -5.6(10)
O19 Mo11 O25 Mo10 -0.3(4)
O34 Mo10 O25 Mo11 179.6(5)
O22 Mo10 O25 Mo11 -76.0(5)
O23 Mo10 O25 Mo11 78.0(5)
O30 Mo10 O25 Mo11 2.0(10)
O19 Mo10 O25 Mo11 0.3(4)
O33 Mo9 O26 Mo11 179.0(5)
O20 Mo9 O26 Mo11 75.3(5)
O21 Mo9 O26 Mo11 -78.7(5)
O29 Mo9 O26 Mo11 -6.8(10)
O19 Mo9 O26 Mo11 -1.4(4)
O35 Mo11 O26 Mo9 -179.3(5)
O27 Mo11 O26 Mo9 -75.0(5)
O25 Mo11 O26 Mo9 6.7(10)
O24 Mo11 O26 Mo9 79.3(5)
O19 Mo11 O26 Mo9 1.4(4)
O35 Mo11 O27 Mo7 -178.3(5)
O25 Mo11 O27 Mo7 -73.2(5)
O24 Mo11 O27 Mo7 7.7(10)
O26 Mo11 O27 Mo7 79.0(5)
O19 Mo11 O27 Mo7 3.1(4)
N2 Mo7 O27 Mo11 179.9(5)
O22 Mo7 O27 Mo11 75.9(5)
O28 Mo7 O27 Mo11 -7.3(11)
O20 Mo7 O27 Mo11 -81.1(4)
O19 Mo7 O27 Mo11 -3.2(4)
O36 Mo12 O28 Mo7 178.4(5)
O31 Mo12 O28 Mo7 0.3(11)
O29 Mo12 O28 Mo7 -77.5(4)
O30 Mo12 O28 Mo7 77.0(4)
O19 Mo12 O28 Mo7 -0.6(4)
N2 Mo7 O28 Mo12 177.5(5)
O22 Mo7 O28 Mo12 -78.8(4)
O27 Mo7 O28 Mo12 4.6(11)
O20 Mo7 O28 Mo12 78.0(4)
O19 Mo7 O28 Mo12 0.6(4)
O36 Mo12 O29 Mo9 -179.3(5)
O31 Mo12 O29 Mo9 -77.2(5)
O28 Mo12 O29 Mo9 76.8(5)
O30 Mo12 O29 Mo9 -0.5(10)
O19 Mo12 O29 Mo9 0.1(4)
O33 Mo9 O29 Mo12 179.6(5)
O20 Mo9 O29 Mo12 -77.2(5)
O26 Mo9 O29 Mo12 5.3(10)
O21 Mo9 O29 Mo12 77.4(5)
O19 Mo9 O29 Mo12 -0.1(4)
O34 Mo10 O30 Mo12 -177.9(5)
O22 Mo10 O30 Mo12 77.9(4)
O23 Mo10 O30 Mo12 -75.6(4)
O25 Mo10 O30 Mo12 -0.4(10)
O19 Mo10 O30 Mo12 1.3(4)
O36 Mo12 O30 Mo10 178.1(5)
O31 Mo12 O30 Mo10 75.9(5)
O29 Mo12 O30 Mo10 -0.7(10)
O28 Mo12 O30 Mo10 -78.2(4)
O19 Mo12 O30 Mo10 -1.3(4)
O36 Mo12 O31 Mo8 -178.6(5)
O29 Mo12 O31 Mo8 77.5(5)
O28 Mo12 O31 Mo8 -0.5(11)
O30 Mo12 O31 Mo8 -77.1(5)
O19 Mo12 O31 Mo8 0.4(4)
O32 Mo8 O31 Mo12 -179.2(5)
O24 Mo8 O31 Mo12 -0.5(11)
O21 Mo8 O31 Mo12 -76.9(5)
O23 Mo8 O31 Mo12 76.8(5)
O19 Mo8 O31 Mo12 -0.4(4)
Mo1 N1 C1 C6 14(11)
Mo1 N1 C1 C2 -161(10)
C6 C1 C2 C3 5(2)
N1 C1 C2 C3 -179.1(14)
C1 C2 C3 C4 -4(2)
C2 C3 C4 C5 2(3)
C2 C3 C4 F1 -178.4(14)
C3 C4 C5 C6 -1(3)
F1 C4 C5 C6 179.7(14)
C2 C1 C6 C5 -4(2)
N1 C1 C6 C5 -179.3(12)
C2 C1 C6 C7 178.0(13)
N1 C1 C6 C7 2(2)
C4 C5 C6 C1 2(2)
C4 C5 C6 C7 180.0(16)
Mo7 N2 C8 C13 -3(11)
Mo7 N2 C8 C9 173(9)
C13 C8 C9 C10 -3(2)
N2 C8 C9 C10 -179.3(13)
C8 C9 C10 C11 0(2)
C9 C10 C11 F2 176.9(14)
C9 C10 C11 C12 4(3)
F2 C11 C12 C13 -177.1(14)
C10 C11 C12 C13 -5(3)
N2 C8 C13 C12 178.8(12)
C9 C8 C13 C12 3(2)
N2 C8 C13 C14 0.9(19)
C9 C8 C13 C14 -175.1(12)
C11 C12 C13 C8 1(2)
C11 C12 C13 C14 179.1(14)
C27 N3 C15 C16 62.5(17)
C23 N3 C15 C16 -58.6(19)
C19 N3 C15 C16 -176.7(14)
N3 C15 C16 C17 171.7(15)
C15 C16 C17 C18 177(2)
C15 N3 C19 C20 -166.3(13)
C27 N3 C19 C20 -45.1(17)
C23 N3 C19 C20 74.4(15)
N3 C19 C20 C21 -173.5(12)
C19 C20 C21 C22 -170.1(13)
C15 N3 C23 C24 -46.7(19)
C27 N3 C23 C24 -170.0(13)
C19 N3 C23 C24 68.5(17)
N3 C23 C24 C25 -179.4(13)
C23 C24 C25 C26 -173.2(14)
C15 N3 C27 C28 56.2(16)
C23 N3 C27 C28 179.1(13)
C19 N3 C27 C28 -60.5(16)
N3 C27 C28 C29 170.5(13)
C27 C28 C29 C30 174.6(16)
C35 N4 C31 C32 51.2(17)
C39 N4 C31 C32 169.8(12)
C43 N4 C31 C32 -68.9(17)
N4 C31 C32 C33 173.3(12)
C31 C32 C33 C34 172.9(14)
C31 N4 C35 C36 55(2)
C39 N4 C35 C36 -60.9(18)
C43 N4 C35 C36 177.0(15)
N4 C35 C36 C37 -164.8(17)
C35 C36 C37 C38 -168.7(19)
C31 N4 C39 C40 -179.3(13)
C35 N4 C39 C40 -58.0(16)
C43 N4 C39 C40 60.9(17)
N4 C39 C40 C41 -170.4(13)
C39 C40 C41 C42 -175.2(16)
C31 N4 C43 C44 -71.3(18)
C35 N4 C43 C44 165.2(14)
C39 N4 C43 C44 45.3(17)
N4 C43 C44 C45 171.1(13)
C43 C44 C45 C46 175.2(13)
C55 N5 C47 C48 -178(3)
C51 N5 C47 C48 53(3)
C59 N5 C47 C48 -42(4)
N5 C47 C48 C49 173(2)
C47 C48 C49 C50 91(3)
C47 N5 C51 C52 73(3)
C55 N5 C51 C52 -71(3)
C59 N5 C51 C52 176(2)
N5 C51 C52 C53 -179(3)
C51 C52 C53 C54 -147(3)
C47 N5 C55 C56 -125(15)
C51 N5 C55 C56 -2(16)
C59 N5 C55 C56 101(15)
N5 C55 C56 C57 -125(14)
C55 C56 C57 C58 -45(73)
C47 N5 C59 C60 -70(2)
C55 N5 C59 C60 78(2)
C51 N5 C59 C60 -165.0(19)
N5 C59 C60 C61 -163.1(18)
C59 C60 C61 C62 174.4(19)
C75 N6 C63 C64 47(2)
C71 N6 C63 C64 175.6(18)
C67 N6 C63 C64 -68(2)
N6 C63 C64 C65 -169(2)
C63 C64 C65 C66 180(2)
C75 N6 C67 C68 -179.6(16)
C71 N6 C67 C68 54(2)
C63 N6 C67 C68 -61.0(19)
N6 C67 C68 C69 -168(2)
C67 C68 C69 C70 -173(2)
C75 N6 C71 C72 -57(3)
C63 N6 C71 C72 177.0(19)
C67 N6 C71 C72 63(2)
N6 C71 C72 C73 -157(2)
C71 C72 C73 C74 -82(3)
C71 N6 C75 C76 -60(2)
C63 N6 C75 C76 64(2)
C67 N6 C75 C76 177.5(17)
N6 C75 C76 C77 -175.3(18)
C75 C76 C77 C78 173(2)
